data_7714371
loop_
_publ_author_name
'Li, Weiyang'
'Li, Xiaochun'
'Robeyns, Koen'
'Wolff, Mariusz'
'Kfoury, Joseph'
'Ol&#xe1;h, Julianna'
'Herchel, Radovan'
'Demeshko, Serhiy'
'Meyer, Franc'
'Garcia, Yann'

_publ_section_title
;
 Spin-state versatility in FeII4L<sub>6</sub> supramolecular cages with a
 pyridyl-hydrazone ligand scaffold modulated by solvents and counter
 anions.
;
_journal_issue 4
_journal_name_full 'Dalton transactions (Cambridge, England : 2003)'
_journal_page_first 1449
_journal_page_last 1459
_journal_paper_doi 10.1039/d3dt02474a
_journal_volume 53
_journal_year 2024
_chemical_formula_moiety 'C156 H84 Fe4 N36 O24, 8(Cl O4), 3(C2 H3 N) [+ solvent]'
_chemical_formula_sum 'C162 H93 Cl8 Fe4 N39 O56'
_chemical_formula_weight 3988.75
_space_group_crystal_system triclinic
_space_group_IT_number 2
_space_group_name_Hall '-P 1'
_space_group_name_H-M_alt 'P -1'
_atom_sites_solution_hydrogens geom
_atom_sites_solution_primary 'dual space'
_audit_creation_method SHELXL-2019/3
_audit_update_record
;
2023-06-19 deposited with the CCDC.	2023-10-19 downloaded from the CCDC.
;
_cell_angle_alpha 75.558(6)
_cell_angle_beta 78.046(7)
_cell_angle_gamma 89.230(7)
_cell_formula_units_Z 2
_cell_length_a 16.7950(17)
_cell_length_b 16.8250(12)
_cell_length_c 33.0377(19)
_cell_measurement_reflns_used 5224
_cell_measurement_temperature 120(2)
_cell_measurement_theta_max 20.7860
_cell_measurement_theta_min 2.5340
_cell_volume 8837.4(13)
_computing_cell_refinement
;
CrysAlisPro, Agilent Technologies,
Version 1.171.37.35 (release 13-08-2014 CrysAlis171 .NET)
(compiled Aug 13 2014,18:06:01)
;
_computing_data_collection MAR
_computing_data_reduction
;
CrysAlisPro, Agilent Technologies,
Version 1.171.37.35 (release 13-08-2014 CrysAlis171 .NET)
(compiled Aug 13 2014,18:06:01)
;
_computing_molecular_graphics 'MERCURY (Macrae et al., 2008)'
_computing_publication_material
;
'MERCURY (Macrae et al., 2008), Platon (Spek, 2009)'
;
_computing_structure_refinement 'SHELXL-2018/3 (Sheldrick, 2018)'
_computing_structure_solution 'SHELXT (Sheldrick, 2015)'
_diffrn_ambient_temperature 120(2)
_diffrn_measured_fraction_theta_full 0.953
_diffrn_measured_fraction_theta_max 0.953
_diffrn_measurement_device_type 'MAR345 image plate'
_diffrn_measurement_method
;
'150 images, \D\F 1.2\% '
;
_diffrn_radiation_type MoK\a
_diffrn_radiation_wavelength 0.71073
_diffrn_reflns_av_R_equivalents 0.0809
_diffrn_reflns_av_unetI/netI 0.1173
_diffrn_reflns_Laue_measured_fraction_full 0.953
_diffrn_reflns_Laue_measured_fraction_max 0.953
_diffrn_reflns_limit_h_max 16
_diffrn_reflns_limit_h_min -16
_diffrn_reflns_limit_k_max 16
_diffrn_reflns_limit_k_min -16
_diffrn_reflns_limit_l_max 33
_diffrn_reflns_limit_l_min -33
_diffrn_reflns_number 34789
_diffrn_reflns_point_group_measured_fraction_full 0.953
_diffrn_reflns_point_group_measured_fraction_max 0.953
_diffrn_reflns_theta_full 20.815
_diffrn_reflns_theta_max 20.815
_diffrn_reflns_theta_min 2.513
_diffrn_source 'Incoatec microfocus source'
_exptl_absorpt_coefficient_mu 0.541
_exptl_absorpt_correction_T_max 1.00000
_exptl_absorpt_correction_T_min 0.92232
_exptl_absorpt_correction_type multi-scan
_exptl_absorpt_process_details
;
CrysAlisPro, Agilent Technologies,
Version 1.171.37.35 (release 13-08-2014 CrysAlis171 .NET)
(compiled Aug 13 2014,18:06:01)
Empirical absorption correction using spherical harmonics,
 implemented in SCALE3 ABSPACK scaling algorithm.
;
_exptl_crystal_colour red
_exptl_crystal_density_diffrn 1.499
_exptl_crystal_description plate
_exptl_crystal_F_000 4052
_exptl_crystal_recrystallization_method 'slow diffusion of diethylether in an acetonitrile solution of the compound'
_exptl_crystal_size_max 0.100
_exptl_crystal_size_mid 0.080
_exptl_crystal_size_min 0.010
_refine_diff_density_max 0.965
_refine_diff_density_min -0.907
_refine_diff_density_rms 0.091
_refine_ls_extinction_method none
_refine_ls_goodness_of_fit_ref 1.281
_refine_ls_hydrogen_treatment constr
_refine_ls_matrix_type full
_refine_ls_number_parameters 2514
_refine_ls_number_reflns 17635
_refine_ls_number_restraints 673
_refine_ls_restrained_S_all 1.342
_refine_ls_R_factor_all 0.1683
_refine_ls_R_factor_gt 0.0951
_refine_ls_shift/su_max 0.001
_refine_ls_shift/su_mean 0.000
_refine_ls_structure_factor_coef Fsqd
_refine_ls_weighting_details 'w=1/[\s^2^(Fo^2^)+(0.0650P)^2^+25.0000P] where P=(Fo^2^+2Fc^2^)/3'
_refine_ls_weighting_scheme calc
_refine_ls_wR_factor_gt 0.2111
_refine_ls_wR_factor_ref 0.2372
_reflns_Friedel_coverage 0.000
_reflns_number_gt 9411
_reflns_number_total 17635
_reflns_threshold_expression 'I > 2\s(I)'
_cod_data_source_file d3dt02474a2.cif
_cod_data_source_block yg_wl_cage8_ml
_cod_depositor_comments 'Adding full bibliography for 7714371--7714372.cif.'
_cod_database_code 7714371
_shelx_shelxl_version_number 2019/3
_shelx_space_group_comment
;
The symmetry employed for this shelxl refinement is uniquely defined
by the following loop, which should always be used as a source of
symmetry information in preference to the above space-group names.
They are only intended as comments.
;
_shelx_estimated_absorpt_t_min 0.948
_shelx_estimated_absorpt_t_max 0.995

loop_
_space_group_symop_operation_xyz
'x, y, z'
'-x, -y, -z'

loop_
_atom_site_label
_atom_site_type_symbol
_atom_site_fract_x
_atom_site_fract_y
_atom_site_fract_z
_atom_site_U_iso_or_equiv
_atom_site_adp_type
_atom_site_occupancy
_atom_site_site_symmetry_order
_atom_site_calc_flag
_atom_site_refinement_flags_posn
_atom_site_refinement_flags_adp
_atom_site_refinement_flags_occupancy
_atom_site_disorder_assembly
_atom_site_disorder_group
Fe1 Fe 0.67846(11) 0.29349(11) 0.89507(6) 0.0561(6) Uani 1 1 d . . . . .
Fe2 Fe 0.23697(12) 0.31098(12) 0.63086(6) 0.0646(6) Uani 1 1 d . . . . .
Fe3 Fe 0.71964(11) 0.91209(11) 0.58633(5) 0.0577(6) Uani 1 1 d . . . . .
Fe4 Fe 0.08820(11) 0.76739(11) 0.88839(5) 0.0540(5) Uani 1 1 d . . . . .
N1_1 N 0.6436(7) 0.2664(6) 0.9572(3) 0.060(3) Uani 1 1 d . . . . .
C2_1 C 0.6823(8) 0.2822(8) 0.9858(4) 0.065(4) Uani 1 1 d . . . . .
H2_1 H 0.735265 0.307820 0.976179 0.078 Uiso 1 1 calc R U . . .
C3_1 C 0.6474(10) 0.2622(8) 1.0296(5) 0.076(4) Uani 1 1 d . . . . .
H3_1 H 0.677125 0.274213 1.048991 0.091 Uiso 1 1 calc R U . . .
C4_1 C 0.5734(10) 0.2266(10) 1.0444(4) 0.086(5) Uani 1 1 d . . . . .
H4_1 H 0.549408 0.215585 1.074011 0.103 Uiso 1 1 calc R U . . .
C5_1 C 0.5322(9) 0.2061(9) 1.0169(4) 0.091(5) Uani 1 1 d . . . . .
H5_1 H 0.480340 0.178289 1.026914 0.110 Uiso 1 1 calc R U . . .
C6_1 C 0.5683(8) 0.2270(8) 0.9737(4) 0.063(4) Uani 1 1 d . . . . .
C7_1 C 0.5301(8) 0.2193(8) 0.9392(5) 0.064(4) Uani 1 1 d . . . . .
H7_1 H 0.478079 0.192340 0.945145 0.077 Uiso 1 1 calc R U . . .
N8_1 N 0.5673(6) 0.2489(6) 0.9011(3) 0.055(3) Uani 1 1 d . . . . .
N9_1 N 0.5183(7) 0.2499(7) 0.8712(3) 0.053(3) Uani 1 1 d . . . . .
C10_1 C 0.5359(9) 0.1957(9) 0.8450(4) 0.055(4) Uani 1 1 d . . . . .
C11_1 C 0.4824(9) 0.2020(8) 0.8132(4) 0.049(4) Uani 1 1 d . . . . .
C12_1 C 0.4982(8) 0.1544(8) 0.7846(4) 0.061(4) Uani 1 1 d . . . . .
H12_1 H 0.541879 0.117914 0.785285 0.073 Uiso 1 1 calc R U . . .
C13_1 C 0.4502(9) 0.1594(8) 0.7543(4) 0.061(4) Uani 1 1 d . . . . .
H13_1 H 0.463002 0.127663 0.733908 0.073 Uiso 1 1 calc R U . . .
C14_1 C 0.3866(9) 0.2077(9) 0.7535(4) 0.055(4) Uani 1 1 d . . . . .
C15_1 C 0.3336(10) 0.2088(10) 0.7241(4) 0.061(4) Uani 1 1 d . . . . .
N16_1 N 0.2711(7) 0.2629(7) 0.7232(3) 0.051(3) Uani 1 1 d . . . . .
C17_1 C 0.2524(9) 0.3138(10) 0.7504(4) 0.060(4) Uani 1 1 d . . . . .
C18_1 C 0.3037(8) 0.3096(9) 0.7829(4) 0.055(4) Uani 1 1 d . . . . .
C19_1 C 0.2847(8) 0.3539(8) 0.8134(4) 0.055(4) Uani 1 1 d . . . . .
H19_1 H 0.239229 0.388074 0.813752 0.066 Uiso 1 1 calc R U . . .
C20_1 C 0.3325(9) 0.3480(8) 0.8432(4) 0.059(4) Uani 1 1 d . . . . .
H20_1 H 0.319273 0.378336 0.864246 0.071 Uiso 1 1 calc R U . . .
C21_1 C 0.3976(8) 0.3000(9) 0.8433(4) 0.055(4) Uani 1 1 d . . . . .
C22_1 C 0.4464(10) 0.2950(9) 0.8769(5) 0.062(4) Uani 1 1 d . . . . .
C23_1 C 0.4163(8) 0.2541(8) 0.8125(4) 0.051(3) Uani 1 1 d . . . . .
C24_1 C 0.3701(8) 0.2571(8) 0.7822(4) 0.048(3) Uani 1 1 d . . . . .
O25_1 O 0.5900(6) 0.1485(5) 0.8493(3) 0.061(3) Uani 1 1 d . . . . .
O26_1 O 0.3398(5) 0.1623(5) 0.7007(3) 0.066(3) Uani 1 1 d . . . . .
O27_1 O 0.1971(6) 0.3600(6) 0.7484(3) 0.071(3) Uani 1 1 d . . . . .
O28_1 O 0.4275(5) 0.3273(5) 0.9058(3) 0.060(3) Uani 1 1 d . . . . .
N29_1 N 0.2183(7) 0.2646(6) 0.6949(3) 0.060(3) Uani 1 1 d . . . . .
C30_1 C 0.1507(8) 0.2228(7) 0.7123(4) 0.058(4) Uani 1 1 d . . . . .
H30_1 H 0.137785 0.194765 0.741735 0.070 Uiso 1 1 calc R U . . .
C31_1 C 0.0965(8) 0.2216(8) 0.6844(5) 0.061(4) Uani 1 1 d . . . . .
C32_1 C 0.0212(9) 0.1810(8) 0.6995(5) 0.070(4) Uani 1 1 d . . . . .
H32_1 H 0.003011 0.153873 0.728888 0.084 Uiso 1 1 calc R U . . .
C33_1 C -0.0272(9) 0.1817(8) 0.6696(6) 0.085(5) Uani 1 1 d . . . . .
H33_1 H -0.079810 0.155260 0.678173 0.102 Uiso 1 1 calc R U . . .
C34_1 C 0.0037(11) 0.2224(10) 0.6266(6) 0.084(5) Uani 1 1 d . . . . .
H34_1 H -0.027667 0.222870 0.605716 0.101 Uiso 1 1 calc R U . . .
C35_1 C 0.0776(9) 0.2607(9) 0.6152(5) 0.071(4) Uani 1 1 d . . . . .
H35_1 H 0.096335 0.289952 0.586196 0.085 Uiso 1 1 calc R U . . .
N36_1 N 0.1263(7) 0.2595(6) 0.6428(4) 0.064(3) Uani 1 1 d . . . . .
N1_2 N 0.7193(6) 0.1846(7) 0.8978(4) 0.061(3) Uani 1 1 d . . . . .
C2_2 C 0.7183(8) 0.1185(10) 0.9312(4) 0.068(4) Uani 1 1 d . . . . .
H2_2 H 0.695324 0.123609 0.959232 0.082 Uiso 1 1 calc R U . . .
C3_2 C 0.7491(9) 0.0443(9) 0.9264(7) 0.087(5) Uani 1 1 d . . . . .
H3_2 H 0.747536 0.001501 0.951555 0.105 Uiso 1 1 calc R U . . .
C4_2 C 0.7802(10) 0.0286(10) 0.8899(7) 0.091(5) Uani 1 1 d . . . . .
H4_2 H 0.800209 -0.023646 0.887873 0.109 Uiso 1 1 calc R U . . .
C5_2 C 0.7824(8) 0.0956(11) 0.8526(6) 0.089(5) Uani 1 1 d . . . . .
H5_2 H 0.803494 0.089625 0.824544 0.107 Uiso 1 1 calc R U . . .
C6_2 C 0.7518(8) 0.1699(8) 0.8598(6) 0.064(4) Uani 1 1 d . . . . .
C7_2 C 0.7526(8) 0.2431(9) 0.8232(4) 0.060(4) Uani 1 1 d . . . . .
H7_2 H 0.776185 0.243177 0.794448 0.072 Uiso 1 1 calc R U . . .
N8_2 N 0.7193(6) 0.3051(7) 0.8336(3) 0.053(3) Uani 1 1 d . . . . .
N9_2 N 0.7250(6) 0.3744(6) 0.7977(3) 0.053(3) Uani 1 1 d . . . . .
C10_2 C 0.6680(9) 0.3740(8) 0.7718(4) 0.057(4) Uani 1 1 d . . . . .
C11_2 C 0.6777(8) 0.4507(8) 0.7352(4) 0.059(4) Uani 1 1 d . . . . .
C12_2 C 0.6325(8) 0.4548(8) 0.7051(4) 0.067(4) Uani 1 1 d . . . . .
H12_2 H 0.595403 0.410903 0.707442 0.080 Uiso 1 1 calc R U . . .
C13_2 C 0.6412(8) 0.5251(8) 0.6702(4) 0.063(4) Uani 1 1 d . . . . .
H13_2 H 0.612484 0.526699 0.648124 0.076 Uiso 1 1 calc R U . . .
C14_2 C 0.6903(8) 0.5906(8) 0.6680(4) 0.057(4) Uani 1 1 d . . . . .
C15_2 C 0.6989(8) 0.6617(9) 0.6305(5) 0.065(4) Uani 1 1 d . . . . .
N16_2 N 0.7456(6) 0.7297(6) 0.6325(3) 0.059(3) Uani 1 1 d . . . . .
C17_2 C 0.7998(9) 0.7289(9) 0.6599(4) 0.061(4) Uani 1 1 d . . . . .
C18_2 C 0.7897(8) 0.6532(8) 0.6964(4) 0.057(4) Uani 1 1 d . . . . .
C19_2 C 0.8364(8) 0.6488(8) 0.7252(4) 0.066(4) Uani 1 1 d . . . . .
H19_2 H 0.870901 0.693947 0.724052 0.080 Uiso 1 1 calc R U . . .
C20_2 C 0.8327(8) 0.5746(8) 0.7575(4) 0.068(4) Uani 1 1 d . . . . .
H20_2 H 0.866616 0.570434 0.777581 0.082 Uiso 1 1 calc R U . . .
C21_2 C 0.7834(7) 0.5098(8) 0.7609(4) 0.052(3) Uani 1 1 d . . . . .
C22_2 C 0.7886(8) 0.4330(8) 0.7917(4) 0.057(4) Uani 1 1 d . . . . .
C23_2 C 0.7326(8) 0.5159(8) 0.7321(4) 0.057(4) Uani 1 1 d . . . . .
C24_2 C 0.7364(7) 0.5882(8) 0.6989(4) 0.055(4) Uani 1 1 d . . . . .
O25_2 O 0.6202(6) 0.3196(5) 0.7778(3) 0.071(3) Uani 1 1 d . . . . .
O26_2 O 0.6679(5) 0.6641(5) 0.6004(3) 0.067(3) Uani 1 1 d . . . . .
O27_2 O 0.8471(5) 0.7844(5) 0.6538(3) 0.066(3) Uani 1 1 d . . . . .
O28_2 O 0.8402(5) 0.4167(5) 0.8120(3) 0.065(3) Uani 1 1 d . . . . .
N29_2 N 0.7566(6) 0.7976(6) 0.5958(3) 0.059(3) Uani 1 1 d . . . . .
C30_2 C 0.7975(8) 0.7786(8) 0.5629(4) 0.058(4) Uani 1 1 d . . . . .
H30_2 H 0.822048 0.727085 0.564207 0.070 Uiso 1 1 calc R U . . .
C31_2 C 0.8036(9) 0.8404(10) 0.5240(4) 0.068(4) Uani 1 1 d . . . . .
C32_2 C 0.8489(8) 0.8295(9) 0.4847(5) 0.075(4) Uani 1 1 d . . . . .
H32_2 H 0.878012 0.780986 0.483746 0.090 Uiso 1 1 calc R U . . .
C33_2 C 0.8500(9) 0.8911(10) 0.4473(5) 0.069(4) Uani 1 1 d . . . . .
H33_2 H 0.879202 0.885160 0.420441 0.082 Uiso 1 1 calc R U . . .
C34_2 C 0.8099(9) 0.9570(10) 0.4505(4) 0.064(4) Uani 1 1 d . . . . .
H34_2 H 0.810448 0.999435 0.425327 0.077 Uiso 1 1 calc R U . . .
C35_2 C 0.7657(7) 0.9672(8) 0.4900(5) 0.063(4) Uani 1 1 d . . . . .
H35_2 H 0.736394 1.015714 0.490669 0.076 Uiso 1 1 calc R U . . .
N36_2 N 0.7643(6) 0.9094(8) 0.5269(3) 0.062(3) Uani 1 1 d . . . . .
N1_3 N 0.7812(7) 0.3433(8) 0.8976(3) 0.065(3) Uani 1 1 d . . . . .
C2_3 C 0.8512(11) 0.3097(9) 0.8985(4) 0.081(5) Uani 1 1 d . . . . .
H2_3 H 0.854702 0.253259 0.898541 0.098 Uiso 1 1 calc R U . . .
C3_3 C 0.9230(9) 0.3527(12) 0.8995(5) 0.089(5) Uani 1 1 d . . . . .
H3_3 H 0.971872 0.324621 0.902008 0.107 Uiso 1 1 calc R U . . .
C4_3 C 0.9203(11) 0.4325(12) 0.8967(4) 0.084(5) Uani 1 1 d . . . . .
H4_3 H 0.967666 0.463700 0.895802 0.100 Uiso 1 1 calc R U . . .
C5_3 C 0.8481(12) 0.4679(10) 0.8953(4) 0.086(5) Uani 1 1 d . . . . .
H5_3 H 0.843943 0.524723 0.894231 0.103 Uiso 1 1 calc R U . . .
C6_3 C 0.7824(11) 0.4238(10) 0.8954(4) 0.069(4) Uani 1 1 d . . . . .
C7_3 C 0.7044(11) 0.4572(9) 0.8931(4) 0.067(4) Uani 1 1 d . . . . .
H7_3 H 0.694312 0.512930 0.893032 0.080 Uiso 1 1 calc R U . . .
N8_3 N 0.6482(7) 0.4076(6) 0.8911(3) 0.055(3) Uani 1 1 d . . . . .
N9_3 N 0.5708(7) 0.4414(6) 0.8926(3) 0.054(3) Uani 1 1 d . . . . .
C10_3 C 0.5277(9) 0.4455(8) 0.9344(4) 0.059(4) Uani 1 1 d . . . . .
C11_3 C 0.4451(8) 0.4812(7) 0.9367(5) 0.056(4) Uani 1 1 d . . . . .
C12_3 C 0.4004(9) 0.4877(7) 0.9749(4) 0.054(4) Uani 1 1 d . . . . .
H12_3 H 0.420686 0.467620 1.000254 0.065 Uiso 1 1 calc R U . . .
C13_3 C 0.3267(9) 0.5230(8) 0.9771(4) 0.058(4) Uani 1 1 d . . . . .
H13_3 H 0.295947 0.528327 1.003806 0.070 Uiso 1 1 calc R U . . .
C14_3 C 0.2980(9) 0.5498(8) 0.9420(4) 0.055(4) Uani 1 1 d . . . . .
C15_3 C 0.2179(10) 0.5868(8) 0.9450(4) 0.063(4) Uani 1 1 d . . . . .
N16_3 N 0.1889(7) 0.6118(6) 0.9065(3) 0.052(3) Uani 1 1 d . . . . .
C17_3 C 0.2305(9) 0.6025(8) 0.8666(5) 0.061(4) Uani 1 1 d . . . . .
C18_3 C 0.3123(8) 0.5686(7) 0.8635(4) 0.055(4) Uani 1 1 d . . . . .
C19_3 C 0.3580(8) 0.5630(7) 0.8248(4) 0.053(3) Uani 1 1 d . . . . .
H19_3 H 0.336794 0.580413 0.799665 0.063 Uiso 1 1 calc R U . . .
C20_3 C 0.4332(9) 0.5328(7) 0.8226(4) 0.056(4) Uani 1 1 d . . . . .
H20_3 H 0.464442 0.530101 0.795556 0.067 Uiso 1 1 calc R U . . .
C21_3 C 0.4660(9) 0.5059(8) 0.8579(4) 0.054(4) Uani 1 1 d . . . . .
C22_3 C 0.5460(10) 0.4734(8) 0.8550(4) 0.060(4) Uani 1 1 d . . . . .
C23_3 C 0.4183(10) 0.5092(8) 0.8981(4) 0.059(4) Uani 1 1 d . . . . .
C24_3 C 0.3425(9) 0.5430(7) 0.9011(4) 0.047(3) Uani 1 1 d . . . . .
O25_3 O 0.5580(5) 0.4188(5) 0.9652(3) 0.070(3) Uani 1 1 d . . . . .
O26_3 O 0.1771(5) 0.6019(5) 0.9779(3) 0.065(3) Uani 1 1 d . . . . .
O27_3 O 0.1982(5) 0.6208(6) 0.8365(3) 0.074(3) Uani 1 1 d . . . . .
O28_3 O 0.5921(6) 0.4725(6) 0.8213(3) 0.077(3) Uani 1 1 d . . . . .
N29_3 N 0.1128(7) 0.6504(6) 0.9071(3) 0.057(3) Uani 1 1 d . . . . .
C30_3 C 0.0496(10) 0.6020(9) 0.9289(4) 0.067(4) Uani 1 1 d . . . . .
H30_3 H 0.055276 0.545957 0.942361 0.081 Uiso 1 1 calc R U . . .
C31_3 C -0.0261(10) 0.6373(9) 0.9314(4) 0.062(4) Uani 1 1 d . . . . .
C32_3 C -0.0989(10) 0.5963(9) 0.9521(4) 0.068(4) Uani 1 1 d . . . . .
H32_3 H -0.099405 0.541452 0.968877 0.081 Uiso 1 1 calc R U . . .
C33_3 C -0.1710(10) 0.6340(12) 0.9489(4) 0.085(5) Uani 1 1 d . . . . .
H33_3 H -0.221667 0.605562 0.962630 0.102 Uiso 1 1 calc R U . . .
C34_3 C -0.1678(8) 0.7131(11) 0.9255(5) 0.081(5) Uani 1 1 d . . . . .
H34_3 H -0.217016 0.739474 0.921594 0.097 Uiso 1 1 calc R U . . .
C35_3 C -0.0959(10) 0.7548(9) 0.9076(4) 0.070(4) Uani 1 1 d . . . . .
H35_3 H -0.095882 0.811276 0.893239 0.084 Uiso 1 1 calc R U . . .
N36_3 N -0.0238(7) 0.7189(7) 0.9095(3) 0.063(3) Uani 1 1 d . . . . .
N1_4 N 0.2911(8) 0.2110(8) 0.6224(3) 0.064(3) Uani 1 1 d . . . . .
C2_4 C 0.2610(9) 0.1374(11) 0.6276(4) 0.066(4) Uani 1 1 d . . . . .
H2_4 H 0.203695 0.128772 0.637500 0.079 Uiso 1 1 calc R U . . .
C3_4 C 0.3051(12) 0.0703(10) 0.6201(4) 0.074(4) Uani 1 1 d . . . . .
H3_4 H 0.279643 0.018139 0.623787 0.089 Uiso 1 1 calc R U . . .
C4_4 C 0.3881(11) 0.0842(10) 0.6069(4) 0.073(4) Uani 1 1 d . . . . .
H4_4 H 0.422102 0.041672 0.600223 0.087 Uiso 1 1 calc R U . . .
C5_4 C 0.4204(10) 0.1586(12) 0.6037(4) 0.075(4) Uani 1 1 d . . . . .
H5_4 H 0.477777 0.167813 0.595438 0.090 Uiso 1 1 calc R U . . .
C6_4 C 0.3728(13) 0.2213(11) 0.6119(4) 0.070(4) Uani 1 1 d . . . . .
C7_4 C 0.4069(11) 0.3002(11) 0.6101(4) 0.075(5) Uani 1 1 d . . . . .
H7_4 H 0.463470 0.314742 0.602202 0.090 Uiso 1 1 calc R U . . .
N8_4 N 0.3514(8) 0.3481(8) 0.6204(3) 0.068(3) Uani 1 1 d . . . . .
N9_4 N 0.3851(6) 0.4289(7) 0.6143(3) 0.065(3) Uani 1 1 d . . . . .
C10_4 C 0.4094(9) 0.4768(9) 0.5717(5) 0.070(4) Uani 1 1 d . . . . .
C11_4 C 0.4469(8) 0.5566(8) 0.5669(5) 0.067(4) Uani 1 1 d . . . . .
C12_4 C 0.4747(8) 0.6041(9) 0.5260(4) 0.069(4) Uani 1 1 d . . . . .
H12_4 H 0.467787 0.584609 0.502262 0.083 Uiso 1 1 calc R U . . .
C13_4 C 0.5140(8) 0.6828(9) 0.5189(4) 0.065(4) Uani 1 1 d . . . . .
H13_4 H 0.533182 0.715722 0.490714 0.078 Uiso 1 1 calc R U . . .
C14_4 C 0.5235(8) 0.7093(8) 0.5531(4) 0.064(4) Uani 1 1 d . . . . .
C15_4 C 0.5640(8) 0.7903(8) 0.5463(5) 0.067(4) Uani 1 1 d . . . . .
N16_4 N 0.5666(6) 0.8150(6) 0.5839(3) 0.057(3) Uani 1 1 d . . . . .
C17_4 C 0.5368(8) 0.7700(8) 0.6265(5) 0.063(4) Uani 1 1 d . . . . .
C18_4 C 0.4967(7) 0.6898(8) 0.6318(4) 0.060(4) Uani 1 1 d . . . . .
C19_4 C 0.4674(8) 0.6417(9) 0.6717(4) 0.071(4) Uani 1 1 d . . . . .
H19_4 H 0.470398 0.662087 0.695764 0.085 Uiso 1 1 calc R U . . .
C20_4 C 0.4333(8) 0.5641(9) 0.6784(4) 0.072(4) Uani 1 1 d . . . . .
H20_4 H 0.414699 0.530591 0.706534 0.087 Uiso 1 1 calc R U . . .
C21_4 C 0.4270(8) 0.5370(8) 0.6439(4) 0.064(4) Uani 1 1 d . . . . .
C22_4 C 0.3927(9) 0.4526(11) 0.6506(5) 0.086(5) Uani 1 1 d . . . . .
C23_4 C 0.4570(8) 0.5851(8) 0.6018(4) 0.063(4) Uani 1 1 d . . . . .
C24_4 C 0.4912(8) 0.6622(8) 0.5962(4) 0.059(4) Uani 1 1 d . . . . .
O25_4 O 0.3995(6) 0.4461(6) 0.5435(3) 0.090(3) Uani 1 1 d . . . . .
O26_4 O 0.5936(5) 0.8328(6) 0.5108(3) 0.074(3) Uani 1 1 d . . . . .
O27_4 O 0.5457(6) 0.7970(6) 0.6552(3) 0.079(3) Uani 1 1 d . . . . .
O28_4 O 0.3696(8) 0.4060(7) 0.6861(3) 0.119(4) Uani 1 1 d . . . . .
N29_4 N 0.6094(6) 0.8909(7) 0.5789(3) 0.055(3) Uani 1 1 d . . . . .
C30_4 C 0.5741(8) 0.9552(9) 0.5594(4) 0.064(4) Uani 1 1 d . . . . .
H30_4 H 0.525353 0.950919 0.549571 0.077 Uiso 1 1 calc R U . . .
C31_4 C 0.6154(9) 1.0320(9) 0.5541(4) 0.062(4) Uani 1 1 d . . . . .
C32_4 C 0.5864(8) 1.1064(10) 0.5346(4) 0.065(4) Uani 1 1 d . . . . .
H32_4 H 0.538649 1.108723 0.523210 0.078 Uiso 1 1 calc R U . . .
C33_4 C 0.6293(10) 1.1758(9) 0.5325(4) 0.072(4) Uani 1 1 d . . . . .
H33_4 H 0.611779 1.227996 0.519370 0.087 Uiso 1 1 calc R U . . .
C34_4 C 0.6962(9) 1.1705(9) 0.5489(4) 0.070(4) Uani 1 1 d . . . . .
H34_4 H 0.724181 1.218982 0.549141 0.084 Uiso 1 1 calc R U . . .
C35_4 C 0.7245(8) 1.0947(9) 0.5653(4) 0.064(4) Uani 1 1 d . . . . .
H35_4 H 0.773672 1.092495 0.575403 0.077 Uiso 1 1 calc R U . A 4
N36_4 N 0.6864(7) 1.0241(6) 0.5677(3) 0.057(3) Uani 1 1 d . . . . .
N1_5 N 0.2404(7) 0.3482(8) 0.5686(4) 0.067(3) Uani 1 1 d . . . . .
C2_5 C 0.2718(9) 0.3124(10) 0.5372(5) 0.076(4) Uani 1 1 d . . . . .
H2_5 H 0.295067 0.260194 0.544070 0.092 Uiso 1 1 calc R U . . .
C3_5 C 0.2709(10) 0.3496(11) 0.4956(5) 0.088(5) Uani 1 1 d . . . . .
H3_5 H 0.294318 0.322634 0.474174 0.105 Uiso 1 1 calc R U . . .
C4_5 C 0.2379(13) 0.4235(12) 0.4836(5) 0.115(7) Uani 1 1 d . . . . .
H4_5 H 0.237948 0.448969 0.454470 0.138 Uiso 1 1 calc R U . . .
C5_5 C 0.2056(11) 0.4580(11) 0.5148(5) 0.106(6) Uani 1 1 d . . . . .
H5_5 H 0.181304 0.509586 0.507899 0.128 Uiso 1 1 calc R U . . .
C6_5 C 0.2061(11) 0.4226(12) 0.5556(6) 0.096(6) Uani 1 1 d . . . . .
C7_5 C 0.1773(9) 0.4587(9) 0.5911(5) 0.081(5) Uani 1 1 d . . . . .
H7_5 H 0.149765 0.508817 0.587437 0.098 Uiso 1 1 calc R U . . .
N8_5 N 0.1902(7) 0.4204(6) 0.6277(4) 0.068(3) Uani 1 1 d . . . . .
N9_5 N 0.1742(7) 0.4683(7) 0.6584(3) 0.059(3) Uani 1 1 d . . . . .
C10_5 C 0.1041(9) 0.4440(9) 0.6932(4) 0.060(4) Uani 1 1 d . . . . .
C11_5 C 0.0921(8) 0.4964(8) 0.7237(4) 0.056(4) Uani 1 1 d . . . . .
C12_5 C 0.0297(7) 0.4781(8) 0.7591(5) 0.062(4) Uani 1 1 d . . . . .
H12_5 H -0.005229 0.431271 0.763766 0.074 Uiso 1 1 calc R U . . .
C13_5 C 0.0162(8) 0.5266(8) 0.7885(4) 0.056(4) Uani 1 1 d . . . . .
H13_5 H -0.026727 0.512066 0.813106 0.068 Uiso 1 1 calc R U . . .
C14_5 C 0.0651(8) 0.5951(8) 0.7816(4) 0.054(4) Uani 1 1 d . . . . .
C15_5 C 0.0458(8) 0.6500(9) 0.8105(5) 0.062(4) Uani 1 1 d . . . . .
N16_5 N 0.0960(6) 0.7209(7) 0.8006(3) 0.053(3) Uani 1 1 d . . . . .
C17_5 C 0.1684(8) 0.7363(9) 0.7682(4) 0.059(4) Uani 1 1 d . . . . .
C18_5 C 0.1813(7) 0.6849(8) 0.7376(4) 0.049(3) Uani 1 1 d . . . . .
C19_5 C 0.2422(8) 0.7085(8) 0.7025(4) 0.061(4) Uani 1 1 d . . . . .
H19_5 H 0.276104 0.755782 0.698540 0.074 Uiso 1 1 calc R U . . .
C20_5 C 0.2543(8) 0.6616(9) 0.6718(4) 0.074(4) Uani 1 1 d . . . . .
H20_5 H 0.294172 0.679107 0.646114 0.089 Uiso 1 1 calc R U . . .
C21_5 C 0.2078(8) 0.5900(8) 0.6794(4) 0.066(4) Uani 1 1 d . . . . .
C22_5 C 0.2204(9) 0.5419(9) 0.6468(5) 0.068(4) Uani 1 1 d . . . . .
C23_5 C 0.1419(7) 0.5667(8) 0.7171(4) 0.052(3) Uani 1 1 d . . . . .
C24_5 C 0.1299(7) 0.6161(8) 0.7462(4) 0.052(4) Uani 1 1 d . . . . .
O25_5 O 0.0612(5) 0.3871(5) 0.6953(3) 0.066(3) Uani 1 1 d . . . . .
O26_5 O -0.0109(6) 0.6373(5) 0.8410(3) 0.066(3) Uani 1 1 d . . . . .
O27_5 O 0.2136(6) 0.7934(6) 0.7670(2) 0.071(3) Uani 1 1 d . . . . .
O28_5 O 0.2690(6) 0.5633(6) 0.6140(3) 0.080(3) Uani 1 1 d . . . . .
N29_5 N 0.0799(6) 0.7745(8) 0.8279(3) 0.051(3) Uani 1 1 d . . . . .
C30_5 C 0.0540(8) 0.8439(11) 0.8099(5) 0.066(4) Uani 1 1 d . . . . .
H30_5 H 0.046889 0.853881 0.781336 0.080 Uiso 1 1 calc R U . . .
C31_5 C 0.0356(8) 0.9063(10) 0.8328(5) 0.059(4) Uani 1 1 d . . . . .
C32_5 C 0.0087(8) 0.9809(11) 0.8158(5) 0.071(4) Uani 1 1 d . . . . .
H32_5 H 0.001334 0.995029 0.787178 0.086 Uiso 1 1 calc R U . . .
C33_5 C -0.0070(9) 1.0339(11) 0.8399(5) 0.086(5) Uani 1 1 d . . . . .
H33_5 H -0.025166 1.086937 0.828645 0.104 Uiso 1 1 calc R U . . .
C34_5 C 0.0030(8) 1.0113(11) 0.8811(5) 0.085(5) Uani 1 1 d . . . . .
H34_5 H -0.008358 1.048087 0.899026 0.101 Uiso 1 1 calc R U . . .
C35_5 C 0.0303(8) 0.9334(11) 0.8962(5) 0.071(4) Uani 1 1 d . . . . .
H35_5 H 0.036893 0.917756 0.924982 0.085 Uiso 1 1 calc R U . . .
N36_5 N 0.0475(6) 0.8802(7) 0.8728(4) 0.058(3) Uani 1 1 d . . . . .
N1_6 N 0.8288(6) 0.9473(6) 0.5912(3) 0.055(3) Uani 1 1 d . . . . .
C2_6 C 0.8996(9) 0.9589(8) 0.5623(4) 0.076(5) Uani 1 1 d . . . . .
H2_6 H 0.900542 0.951331 0.534649 0.092 Uiso 1 1 calc R U . . .
C3_6 C 0.9690(9) 0.9809(10) 0.5714(6) 0.096(5) Uani 1 1 d . . . . .
H3_6 H 1.017733 0.988903 0.550022 0.115 Uiso 1 1 calc R U . . .
C4_6 C 0.9712(9) 0.9921(9) 0.6108(6) 0.080(5) Uani 1 1 d . . . . .
H4_6 H 1.020890 1.007222 0.616939 0.096 Uiso 1 1 calc R U . . .
C5_6 C 0.9005(9) 0.9810(7) 0.6412(5) 0.065(4) Uani 1 1 d . . . . .
H5_6 H 0.900268 0.988842 0.668730 0.078 Uiso 1 1 calc R U . . .
C6_6 C 0.8308(8) 0.9588(7) 0.6316(5) 0.059(4) Uani 1 1 d . . . . .
C7_6 C 0.7532(8) 0.9450(7) 0.6593(4) 0.049(3) Uani 1 1 d . . . . .
H7_6 H 0.746458 0.953380 0.687177 0.059 Uiso 1 1 calc R U . . .
N8_6 N 0.6926(7) 0.9215(6) 0.6474(3) 0.057(3) Uani 1 1 d . . . . .
N9_6 N 0.6206(6) 0.9058(6) 0.6805(3) 0.052(3) Uani 1 1 d . . . . .
C10_6 C 0.5580(8) 0.9586(9) 0.6735(4) 0.054(4) Uani 1 1 d . . . . .
C11_6 C 0.4833(8) 0.9372(8) 0.7074(4) 0.048(3) Uani 1 1 d . . . . .
C12_6 C 0.4185(9) 0.9864(8) 0.7055(4) 0.060(4) Uani 1 1 d . . . . .
H12_6 H 0.422312 1.032589 0.681724 0.072 Uiso 1 1 calc R U . . .
C13_6 C 0.3463(8) 0.9722(7) 0.7369(4) 0.055(3) Uani 1 1 d . . . . .
H13_6 H 0.301596 1.006814 0.734083 0.066 Uiso 1 1 calc R U . . .
C14_6 C 0.3424(8) 0.9072(8) 0.7716(4) 0.049(3) Uani 1 1 d . . . . .
C15_6 C 0.2676(9) 0.8964(8) 0.8056(4) 0.055(4) Uani 1 1 d . . . . .
N16_6 N 0.2672(7) 0.8256(6) 0.8411(3) 0.058(3) Uani 1 1 d . . . . .
C17_6 C 0.3339(8) 0.7774(9) 0.8484(4) 0.050(3) Uani 1 1 d . . . . .
C18_6 C 0.4046(8) 0.7890(8) 0.8124(4) 0.052(3) Uani 1 1 d . . . . .
C19_6 C 0.4687(8) 0.7419(8) 0.8159(4) 0.053(4) Uani 1 1 d . . . . .
H19_6 H 0.466625 0.698549 0.840906 0.064 Uiso 1 1 calc R U . . .
C20_6 C 0.5401(7) 0.7557(7) 0.7827(4) 0.053(3) Uani 1 1 d . . . . .
H20_6 H 0.584807 0.720909 0.785274 0.064 Uiso 1 1 calc R U . . .
C21_6 C 0.5442(7) 0.8197(8) 0.7467(4) 0.048(3) Uani 1 1 d . . . . .
C22_6 C 0.6190(9) 0.8344(8) 0.7143(4) 0.054(4) Uani 1 1 d . . . . .
C23_6 C 0.4795(8) 0.8696(8) 0.7428(4) 0.046(3) Uani 1 1 d . . . . .
C24_6 C 0.4066(8) 0.8560(7) 0.7749(4) 0.046(3) Uani 1 1 d . . . . .
O25_6 O 0.5678(5) 1.0177(5) 0.6438(3) 0.064(3) Uani 1 1 d . . . . .
O26_6 O 0.2124(6) 0.9406(6) 0.8083(3) 0.066(3) Uani 1 1 d . . . . .
O27_6 O 0.3321(5) 0.7278(5) 0.8821(3) 0.058(2) Uani 1 1 d . . . . .
O28_6 O 0.6784(6) 0.7923(5) 0.7141(3) 0.063(3) Uani 1 1 d . . . . .
N29_6 N 0.2007(6) 0.8146(6) 0.8774(3) 0.052(3) Uani 1 1 d . . . . .
C30_6 C 0.2179(8) 0.8422(8) 0.9072(4) 0.056(4) Uani 1 1 d . . . . .
H30_6 H 0.267831 0.871173 0.904197 0.067 Uiso 1 1 calc R U . . .
C31_6 C 0.1570(9) 0.8265(9) 0.9450(4) 0.064(4) Uani 1 1 d . . . . .
C32_6 C 0.1666(8) 0.8558(9) 0.9796(5) 0.077(4) Uani 1 1 d . . . . .
H32_6 H 0.215573 0.885153 0.977954 0.093 Uiso 1 1 calc R U . . .
C33_6 C 0.1061(9) 0.8428(9) 1.0163(5) 0.086(5) Uani 1 1 d . . . . .
H33_6 H 0.109229 0.866487 1.039180 0.103 Uiso 1 1 calc R U . . .
C34_6 C 0.0395(9) 0.7919(9) 1.0171(4) 0.074(4) Uani 1 1 d . . . . .
H34_6 H -0.002333 0.776449 1.042108 0.089 Uiso 1 1 calc R U . . .
C35_6 C 0.0350(9) 0.7634(8) 0.9803(5) 0.062(4) Uani 1 1 d . . . . .
H35_6 H -0.010753 0.730124 0.981079 0.074 Uiso 1 1 calc R U . . .
N36_6 N 0.0929(7) 0.7822(6) 0.9454(3) 0.059(3) Uani 1 1 d . . . . .
Cl1_11 Cl 0.1302(2) 0.3882(2) 0.92353(13) 0.0801(11) Uani 1 1 d D U . . .
O2_11 O 0.0606(5) 0.4043(5) 0.9558(2) 0.085(3) Uani 1 1 d D U . . .
O3_11 O 0.1232(6) 0.4434(6) 0.8821(3) 0.116(4) Uani 1 1 d D U . . .
O4_11 O 0.2062(6) 0.4103(6) 0.9348(4) 0.124(4) Uani 1 1 d D U . . .
O5_11 O 0.1281(6) 0.3019(5) 0.9204(3) 0.111(3) Uani 1 1 d D U . . .
Cl1_12 Cl 0.3856(4) 0.0388(4) 0.9502(2) 0.162(2) Uani 1 1 d D U . . .
O2_12 O 0.3291(9) -0.0317(8) 0.9582(5) 0.222(7) Uani 1 1 d D U . . .
O3_12 O 0.4694(8) 0.0034(11) 0.9427(6) 0.286(9) Uani 1 1 d D U . . .
O4_12 O 0.3800(8) 0.1076(7) 0.9120(4) 0.178(5) Uani 1 1 d D U . . .
O5_12 O 0.3860(10) 0.0732(10) 0.9887(4) 0.226(7) Uani 1 1 d D U . . .
Cl1_13 Cl 0.6202(3) 0.6700(3) 0.89619(15) 0.0933(13) Uani 1 1 d . U . . .
O2_13 O 0.6262(9) 0.7530(8) 0.8846(5) 0.181(6) Uani 1 1 d . U . . .
O3_13 O 0.6354(12) 0.6396(9) 0.8602(5) 0.208(6) Uani 1 1 d . U . . .
O4_13 O 0.6610(10) 0.6248(9) 0.9236(5) 0.191(6) Uani 1 1 d . U . . .
O5_13 O 0.5387(10) 0.6443(11) 0.9122(6) 0.218(7) Uani 1 1 d . U . . .
Cl1_14 Cl 0.3508(2) 0.8709(3) 0.58903(13) 0.0804(11) Uani 1 1 d . U . . .
O2_14 O 0.3720(7) 0.7983(7) 0.5751(4) 0.112(3) Uani 1 1 d . U . . .
O3_14 O 0.2649(6) 0.8733(6) 0.6019(3) 0.099(3) Uani 1 1 d . U . . .
O4_14 O 0.3816(5) 0.9408(5) 0.5542(3) 0.084(3) Uani 1 1 d . U . . .
O5_14 O 0.3864(6) 0.8718(7) 0.6239(3) 0.105(3) Uani 1 1 d . U . . .
Cl1_15 Cl 0.1078(3) 0.9832(3) 0.69668(14) 0.1022(14) Uani 1 1 d . U . . .
O2_15 O 0.1462(8) 0.9040(8) 0.7039(4) 0.153(5) Uani 1 1 d . U . . .
O3_15 O 0.1168(7) 1.0176(8) 0.6508(3) 0.131(4) Uani 1 1 d . U . . .
O4_15 O 0.0192(7) 0.9755(7) 0.7143(4) 0.123(4) Uani 1 1 d . U . . .
O5_15 O 0.1471(7) 1.0385(7) 0.7160(3) 0.120(4) Uani 1 1 d . U . . .
Cl1_16 Cl 0.9736(5) 0.6173(5) 0.6014(3) 0.214(3) Uani 1 1 d D U . . .
O2_16 O 1.0203(11) 0.6050(10) 0.6363(5) 0.258(8) Uani 1 1 d D U . . .
O3_16 O 0.9856(10) 0.7073(7) 0.5790(6) 0.259(8) Uani 1 1 d D U . . .
O4_16 O 1.0158(11) 0.5680(11) 0.5705(5) 0.281(9) Uani 1 1 d D U . . .
O5_16 O 0.8828(7) 0.5970(9) 0.6114(5) 0.210(6) Uani 1 1 d D U . . .
Cl1_17 Cl 0.6179(5) 0.3860(5) 0.5962(3) 0.103(3) Uani 0.617(13) 1 d D U P B 1
O2_17 O 0.6018(15) 0.3204(12) 0.5750(7) 0.174(10) Uani 0.617(13) 1 d D U P B 1
O3_17 O 0.7025(8) 0.3760(14) 0.6025(7) 0.153(9) Uani 0.617(13) 1 d D U P B 1
O4_17 O 0.6098(14) 0.4674(10) 0.5667(7) 0.196(11) Uani 0.617(13) 1 d D U P B 1
O5_17 O 0.5610(9) 0.3741(12) 0.6389(4) 0.150(7) Uani 0.617(13) 1 d D U P B 1
Cl1B_17 Cl 0.6376(10) 0.3814(9) 0.5657(6) 0.151(7) Uani 0.383(13) 1 d D U P B 2
O2B_17 O 0.599(2) 0.3036(13) 0.5962(9) 0.153(13) Uani 0.383(13) 1 d D U P B 2
O3B_17 O 0.6964(17) 0.4068(18) 0.5891(10) 0.132(12) Uani 0.383(13) 1 d D U P B 2
O4B_17 O 0.5735(16) 0.4436(17) 0.5615(10) 0.152(12) Uani 0.383(13) 1 d D U P B 2
O5B_17 O 0.6861(16) 0.3746(17) 0.5232(7) 0.159(11) Uani 0.383(13) 1 d D U P B 2
Cl_18 Cl 0.7413(10) 1.0569(10) 0.7444(5) 0.383(11) Uani 0.739(8) 1 d D U P C 3
O2_18 O 0.7564(19) 1.1009(18) 0.6975(6) 0.377(13) Uani 0.739(8) 1 d D U P C 3
O3_18 O 0.7249(18) 1.1274(15) 0.7645(10) 0.387(15) Uani 0.739(8) 1 d D U P C 3
O4_18 O 0.6656(12) 1.0035(12) 0.7544(7) 0.262(9) Uani 0.739(8) 1 d D U P C 3
O5_18 O 0.8146(14) 1.0159(19) 0.7578(11) 0.408(15) Uani 0.739(8) 1 d D U P C 3
Cl1B_18 Cl 0.7862(14) 1.1835(13) 0.6337(7) 0.173(10) Uani 0.261(8) 1 d D U P C 4
O1B_18 O 0.751(3) 1.130(3) 0.6116(14) 0.224(15) Uani 0.261(8) 1 d D U P C 4
O2B_18 O 0.7153(18) 1.198(2) 0.6665(9) 0.135(11) Uani 0.261(8) 1 d D U P C 4
O3B_18 O 0.849(2) 1.137(3) 0.6552(15) 0.257(18) Uani 0.261(8) 1 d D U P C 4
O4B_18 O 0.819(3) 1.266(2) 0.6049(13) 0.213(16) Uani 0.261(8) 1 d D U P C 4
N1_21 N -0.0187(10) 0.7696(10) 0.7351(5) 0.137(6) Uani 1 1 d . U . . .
C2_21 C 0.0182(12) 0.7802(12) 0.6987(7) 0.112(6) Uani 1 1 d . U . . .
C3_21 C 0.0578(10) 0.7951(10) 0.6514(5) 0.120(6) Uani 1 1 d . U . . .
H3A_21 H 0.114182 0.815682 0.646573 0.180 Uiso 1 1 calc R U . . .
H3B_21 H 0.027385 0.835788 0.634445 0.180 Uiso 1 1 calc R U . . .
H3C_21 H 0.057261 0.743511 0.642775 0.180 Uiso 1 1 calc R U . . .
N1_22 N 0.4051(13) 0.9356(11) 0.8592(6) 0.172(7) Uani 1 1 d . U . . .
C2_22 C 0.4832(18) 0.9369(14) 0.8579(8) 0.161(8) Uani 1 1 d . U . . .
C3_22 C 0.5814(14) 0.9437(12) 0.8612(8) 0.183(9) Uani 1 1 d . U . . .
H3A_22 H 0.598163 0.889803 0.875545 0.275 Uiso 1 1 calc R U . . .
H3B_22 H 0.587775 0.983448 0.877689 0.275 Uiso 1 1 calc R U . . .
H3C_22 H 0.615380 0.961898 0.832429 0.275 Uiso 1 1 calc R U . . .
N1_23 N 0.1906(9) 0.1265(9) 0.8033(5) 0.163(7) Uani 1 1 d G U . . .
C2_23 C 0.2328(13) 0.0991(15) 0.8321(5) 0.253(13) Uani 1 1 d G U . . .
C3_23 C 0.2959(13) 0.0572(14) 0.8617(7) 0.220(11) Uani 1 1 d G U . . .
H3A_23 H 0.329385 0.100192 0.866114 0.331 Uiso 1 1 calc R U . . .
H3B_23 H 0.331065 0.021073 0.847341 0.331 Uiso 1 1 calc R U . . .
H3C_23 H 0.265208 0.024996 0.889341 0.331 Uiso 1 1 calc R U . . .

loop_
_atom_site_aniso_label
_atom_site_aniso_U_11
_atom_site_aniso_U_22
_atom_site_aniso_U_33
_atom_site_aniso_U_23
_atom_site_aniso_U_13
_atom_site_aniso_U_12
Fe1 0.0567(13) 0.0503(12) 0.0610(12) -0.0016(10) -0.0256(10) -0.0114(10)
Fe2 0.0698(14) 0.0716(14) 0.0568(12) -0.0180(11) -0.0196(10) -0.0210(11)
Fe3 0.0507(12) 0.0632(13) 0.0502(12) 0.0018(10) -0.0093(9) -0.0195(10)
Fe4 0.0516(12) 0.0552(12) 0.0486(11) -0.0022(10) -0.0081(9) -0.0151(10)
N1_1 0.061(8) 0.061(7) 0.054(7) 0.004(6) -0.029(6) -0.014(6)
C2_1 0.074(10) 0.063(10) 0.057(10) 0.002(8) -0.031(9) -0.003(8)
C3_1 0.086(13) 0.075(11) 0.077(12) -0.009(9) -0.052(10) -0.003(9)
C4_1 0.077(12) 0.141(15) 0.042(8) -0.010(9) -0.031(9) -0.022(11)
C5_1 0.082(12) 0.119(13) 0.052(10) 0.025(10) -0.019(9) -0.036(10)
C6_1 0.066(10) 0.060(9) 0.054(9) 0.014(8) -0.024(8) -0.015(8)
C7_1 0.056(10) 0.068(10) 0.080(11) -0.017(9) -0.040(9) -0.004(8)
N8_1 0.067(8) 0.056(7) 0.037(6) 0.003(6) -0.017(6) -0.011(6)
N9_1 0.049(8) 0.063(8) 0.042(7) -0.003(6) -0.013(6) -0.014(6)
C10_1 0.059(11) 0.048(10) 0.052(9) -0.002(8) -0.010(8) -0.021(8)
C11_1 0.068(11) 0.050(9) 0.033(7) -0.016(7) -0.007(7) -0.024(8)
C12_1 0.062(10) 0.044(9) 0.073(10) -0.007(8) -0.016(8) 0.001(7)
C13_1 0.065(10) 0.062(10) 0.059(9) -0.011(7) -0.026(8) -0.007(9)
C14_1 0.059(10) 0.064(10) 0.047(9) -0.015(8) -0.022(8) -0.011(8)
C15_1 0.081(12) 0.056(11) 0.052(10) -0.022(8) -0.013(9) -0.019(10)
N16_1 0.060(8) 0.055(8) 0.045(7) -0.022(6) -0.014(6) -0.018(7)
C17_1 0.051(10) 0.062(11) 0.060(10) 0.009(9) -0.021(8) -0.010(8)
C18_1 0.047(9) 0.072(10) 0.047(9) -0.009(8) -0.020(7) -0.014(8)
C19_1 0.058(9) 0.066(10) 0.044(8) -0.008(8) -0.022(7) -0.010(7)
C20_1 0.068(10) 0.072(10) 0.049(9) -0.028(7) -0.022(8) 0.002(9)
C21_1 0.049(10) 0.059(10) 0.054(9) 0.000(8) -0.021(8) -0.008(8)
C22_1 0.061(12) 0.058(10) 0.067(11) -0.001(9) -0.031(10) -0.025(9)
C23_1 0.046(9) 0.049(9) 0.058(10) -0.013(8) -0.012(8) 0.002(8)
C24_1 0.049(10) 0.051(9) 0.041(8) 0.003(7) -0.019(7) -0.018(8)
O25_1 0.069(7) 0.047(6) 0.068(6) 0.002(5) -0.034(5) -0.012(5)
O26_1 0.080(7) 0.055(6) 0.061(6) -0.003(5) -0.028(5) -0.020(5)
O27_1 0.077(7) 0.080(7) 0.067(6) -0.026(5) -0.032(6) 0.005(6)
O28_1 0.056(6) 0.068(7) 0.066(6) -0.025(5) -0.027(5) -0.006(5)
N29_1 0.070(8) 0.066(8) 0.054(7) -0.019(6) -0.029(6) -0.017(7)
C30_1 0.057(9) 0.059(9) 0.057(8) -0.006(7) -0.016(8) -0.033(8)
C31_1 0.048(10) 0.046(9) 0.098(12) -0.027(8) -0.026(9) -0.022(7)
C32_1 0.074(11) 0.054(9) 0.091(11) -0.019(8) -0.035(9) -0.015(8)
C33_1 0.077(12) 0.059(10) 0.144(16) -0.040(11) -0.062(12) -0.012(9)
C34_1 0.093(14) 0.093(13) 0.089(13) -0.040(11) -0.048(10) -0.004(10)
C35_1 0.046(10) 0.104(12) 0.083(11) -0.051(9) -0.029(9) -0.003(9)
N36_1 0.070(8) 0.063(8) 0.062(8) -0.019(7) -0.017(7) -0.017(6)
N1_2 0.055(8) 0.066(9) 0.060(8) -0.011(8) -0.013(6) -0.016(6)
C2_2 0.065(10) 0.076(11) 0.062(10) -0.003(10) -0.023(7) -0.013(9)
C3_2 0.075(12) 0.030(10) 0.149(18) -0.017(10) -0.010(11) 0.010(8)
C4_2 0.077(13) 0.061(12) 0.138(16) -0.030(13) -0.026(12) 0.022(9)
C5_2 0.055(11) 0.072(12) 0.139(16) -0.022(12) -0.026(10) -0.011(9)
C6_2 0.042(9) 0.035(10) 0.117(14) -0.008(10) -0.037(9) -0.009(7)
C7_2 0.052(10) 0.057(10) 0.076(10) -0.018(9) -0.021(7) -0.017(8)
N8_2 0.055(8) 0.046(7) 0.056(7) -0.011(7) -0.011(5) -0.007(6)
N9_2 0.061(8) 0.046(7) 0.046(7) 0.004(6) -0.019(6) -0.014(6)
C10_2 0.072(11) 0.059(10) 0.034(8) -0.002(8) -0.011(7) -0.006(8)
C11_2 0.057(9) 0.066(10) 0.048(9) -0.005(8) -0.007(7) -0.010(8)
C12_2 0.079(11) 0.062(9) 0.050(9) 0.005(8) -0.014(8) -0.036(8)
C13_2 0.070(10) 0.081(11) 0.046(8) -0.016(8) -0.025(7) -0.020(9)
C14_2 0.063(10) 0.049(9) 0.056(9) -0.007(8) -0.015(7) -0.027(8)
C15_2 0.056(10) 0.081(12) 0.056(10) -0.007(9) -0.015(8) -0.013(8)
N16_2 0.065(8) 0.051(7) 0.045(7) 0.012(6) -0.009(6) -0.020(6)
C17_2 0.065(11) 0.061(10) 0.067(10) -0.018(9) -0.029(8) 0.000(9)
C18_2 0.049(9) 0.064(10) 0.054(9) -0.003(8) -0.017(7) -0.011(8)
C19_2 0.061(10) 0.069(10) 0.072(10) -0.005(9) -0.033(8) -0.004(8)
C20_2 0.054(10) 0.072(10) 0.080(10) 0.000(9) -0.039(8) -0.005(8)
C21_2 0.034(8) 0.046(9) 0.081(10) -0.010(8) -0.029(7) -0.012(7)
C22_2 0.041(9) 0.056(10) 0.069(10) -0.010(8) -0.006(8) -0.011(8)
C23_2 0.043(9) 0.058(10) 0.065(9) -0.013(8) -0.003(7) -0.015(8)
C24_2 0.043(9) 0.053(9) 0.070(10) -0.008(8) -0.018(7) -0.026(7)
O25_2 0.081(7) 0.061(6) 0.068(6) 0.007(5) -0.032(5) -0.038(6)
O26_2 0.085(7) 0.074(6) 0.034(5) 0.006(5) -0.014(5) -0.025(5)
O27_2 0.057(6) 0.057(6) 0.078(7) 0.002(5) -0.021(5) -0.021(5)
O28_2 0.044(6) 0.074(6) 0.071(6) 0.008(5) -0.027(5) -0.017(5)
N29_2 0.064(8) 0.065(8) 0.039(7) -0.008(7) 0.003(6) -0.023(6)
C30_2 0.078(11) 0.049(9) 0.045(9) 0.003(8) -0.021(8) -0.013(7)
C31_2 0.089(12) 0.067(11) 0.039(9) -0.011(9) 0.004(8) -0.021(9)
C32_2 0.072(11) 0.065(10) 0.087(12) -0.021(10) -0.012(9) -0.005(8)
C33_2 0.082(12) 0.059(10) 0.063(11) -0.006(10) -0.022(8) -0.020(9)
C34_2 0.060(10) 0.084(12) 0.037(9) 0.003(9) -0.007(7) -0.039(9)
C35_2 0.054(9) 0.060(9) 0.064(10) 0.013(9) -0.020(8) -0.025(7)
N36_2 0.054(8) 0.064(8) 0.064(8) -0.005(7) -0.017(6) -0.021(7)
N1_3 0.040(8) 0.070(10) 0.073(8) 0.013(6) -0.026(6) -0.015(7)
C2_3 0.078(13) 0.070(11) 0.082(11) 0.014(8) -0.023(9) -0.040(11)
C3_3 0.071(12) 0.090(13) 0.104(13) 0.008(11) -0.049(9) -0.022(11)
C4_3 0.083(15) 0.098(15) 0.066(10) -0.001(10) -0.027(9) -0.019(12)
C5_3 0.092(14) 0.082(12) 0.082(11) -0.019(9) -0.015(10) -0.037(13)
C6_3 0.078(14) 0.056(12) 0.066(10) -0.003(8) -0.015(8) -0.031(11)
C7_3 0.080(12) 0.062(10) 0.053(9) -0.015(7) 0.001(8) -0.025(10)
N8_3 0.060(8) 0.049(7) 0.051(7) 0.000(5) -0.018(6) -0.014(7)
N9_3 0.062(8) 0.052(7) 0.044(8) -0.006(6) -0.013(6) 0.001(6)
C10_3 0.092(13) 0.048(9) 0.041(9) -0.008(7) -0.025(9) -0.025(8)
C11_3 0.051(10) 0.043(8) 0.073(11) -0.016(8) -0.008(9) -0.003(7)
C12_3 0.078(11) 0.047(9) 0.039(8) -0.006(7) -0.020(8) -0.010(8)
C13_3 0.069(11) 0.056(9) 0.054(9) -0.010(7) -0.027(8) -0.004(8)
C14_3 0.054(10) 0.055(9) 0.060(10) -0.011(8) -0.025(9) -0.003(7)
C15_3 0.099(14) 0.051(9) 0.041(9) 0.001(8) -0.031(9) -0.039(9)
N16_3 0.062(8) 0.043(7) 0.048(8) -0.009(6) -0.009(6) -0.012(6)
C17_3 0.061(11) 0.060(9) 0.067(11) -0.011(8) -0.033(9) -0.003(8)
C18_3 0.052(10) 0.044(8) 0.065(10) -0.001(8) -0.021(8) -0.017(7)
C19_3 0.057(10) 0.063(9) 0.036(8) -0.008(7) -0.012(7) 0.005(8)
C20_3 0.061(10) 0.061(9) 0.045(9) -0.013(7) -0.010(7) 0.001(8)
C21_3 0.063(11) 0.052(9) 0.052(10) -0.012(8) -0.022(9) 0.001(8)
C22_3 0.087(13) 0.064(10) 0.029(8) 0.002(8) -0.026(9) -0.017(9)
C23_3 0.079(12) 0.049(9) 0.052(10) 0.002(8) -0.035(9) 0.001(8)
C24_3 0.064(10) 0.038(8) 0.043(9) -0.011(7) -0.023(8) -0.009(7)
O25_3 0.088(7) 0.074(7) 0.056(6) -0.020(5) -0.031(5) 0.001(5)
O26_3 0.075(7) 0.078(7) 0.044(6) -0.013(5) -0.017(5) -0.012(5)
O27_3 0.066(7) 0.109(8) 0.051(6) -0.020(6) -0.019(5) 0.006(6)
O28_3 0.076(7) 0.106(8) 0.050(6) -0.018(6) -0.019(5) 0.011(6)
N29_3 0.055(8) 0.067(8) 0.053(7) -0.017(6) -0.017(6) -0.001(7)
C30_3 0.060(11) 0.067(10) 0.066(10) -0.002(8) -0.007(8) -0.030(10)
C31_3 0.058(11) 0.067(11) 0.055(9) -0.009(8) -0.005(8) -0.020(9)
C32_3 0.074(12) 0.073(10) 0.050(9) -0.009(8) -0.005(9) -0.032(10)
C33_3 0.065(13) 0.122(16) 0.056(10) -0.010(10) 0.001(8) -0.036(11)
C34_3 0.035(10) 0.108(14) 0.091(12) -0.018(11) -0.003(8) -0.022(9)
C35_3 0.061(11) 0.081(11) 0.066(10) -0.010(8) -0.016(9) -0.008(10)
N36_3 0.065(9) 0.068(9) 0.049(7) -0.007(7) -0.009(6) -0.014(7)
N1_4 0.054(9) 0.087(11) 0.052(7) -0.008(6) -0.022(6) -0.031(8)
C2_4 0.063(11) 0.076(12) 0.063(10) -0.018(9) -0.022(8) -0.011(11)
C3_4 0.102(15) 0.061(12) 0.063(10) -0.013(8) -0.029(9) -0.019(11)
C4_4 0.073(13) 0.075(13) 0.073(10) -0.026(9) -0.015(9) -0.002(10)
C5_4 0.082(12) 0.089(13) 0.057(10) -0.019(9) -0.023(8) -0.015(12)
C6_4 0.107(16) 0.065(12) 0.043(9) -0.025(8) -0.014(9) 0.007(13)
C7_4 0.097(14) 0.084(14) 0.041(9) -0.003(9) -0.022(9) -0.023(12)
N8_4 0.080(10) 0.072(10) 0.054(8) -0.014(7) -0.019(7) -0.023(8)
N9_4 0.078(9) 0.064(8) 0.046(8) -0.008(7) -0.006(6) -0.040(7)
C10_4 0.083(11) 0.074(11) 0.053(10) -0.015(9) -0.013(8) -0.023(9)
C11_4 0.068(10) 0.064(10) 0.064(10) -0.005(9) -0.011(8) -0.025(8)
C12_4 0.078(11) 0.085(11) 0.048(9) -0.020(9) -0.016(7) -0.021(9)
C13_4 0.068(10) 0.086(12) 0.044(8) -0.018(8) -0.012(7) -0.014(8)
C14_4 0.063(10) 0.075(10) 0.046(9) 0.004(8) -0.016(7) -0.034(8)
C15_4 0.049(9) 0.066(10) 0.083(12) 0.003(9) -0.028(8) -0.026(8)
N16_4 0.077(8) 0.051(7) 0.039(7) 0.000(6) -0.017(6) -0.029(6)
C17_4 0.059(10) 0.070(11) 0.056(10) -0.008(9) -0.010(8) -0.026(8)
C18_4 0.059(9) 0.073(10) 0.044(9) -0.011(8) -0.005(7) -0.038(8)
C19_4 0.090(11) 0.088(11) 0.033(8) -0.010(8) -0.011(7) -0.043(9)
C20_4 0.083(11) 0.078(11) 0.052(9) -0.003(8) -0.018(8) -0.052(9)
C21_4 0.073(10) 0.062(10) 0.050(9) -0.012(8) 0.000(7) -0.047(8)
C22_4 0.082(12) 0.117(15) 0.057(11) -0.027(11) -0.004(9) -0.034(10)
C23_4 0.090(11) 0.060(10) 0.042(9) -0.015(8) -0.021(8) -0.022(8)
C24_4 0.066(10) 0.051(9) 0.057(10) -0.009(8) -0.008(7) -0.026(8)
O25_4 0.098(8) 0.108(8) 0.062(6) -0.028(6) 0.000(6) -0.053(6)
O26_4 0.072(7) 0.087(7) 0.049(6) -0.001(6) -0.004(5) -0.025(5)
O27_4 0.102(8) 0.084(7) 0.046(6) 0.001(6) -0.020(5) -0.051(6)
O28_4 0.190(12) 0.109(9) 0.049(7) -0.011(7) -0.008(7) -0.080(8)
N29_4 0.054(7) 0.061(8) 0.039(6) -0.001(6) 0.000(5) -0.018(6)
C30_4 0.067(10) 0.068(10) 0.060(9) -0.007(8) -0.030(8) 0.000(9)
C31_4 0.058(11) 0.070(12) 0.046(9) -0.001(8) 0.001(7) -0.029(9)
C32_4 0.057(10) 0.084(12) 0.041(8) 0.004(8) -0.007(7) -0.008(10)
C33_4 0.080(12) 0.055(10) 0.062(10) 0.023(8) -0.016(8) -0.030(9)
C34_4 0.080(12) 0.052(11) 0.070(10) 0.001(8) -0.015(9) -0.020(9)
C35_4 0.052(9) 0.064(10) 0.061(9) 0.009(8) -0.005(7) -0.024(9)
N36_4 0.047(8) 0.059(8) 0.049(7) 0.006(6) 0.006(6) -0.033(6)
N1_5 0.080(9) 0.067(9) 0.055(8) -0.014(8) -0.014(7) -0.031(7)
C2_5 0.077(11) 0.085(12) 0.075(12) -0.030(11) -0.021(9) -0.019(9)
C3_5 0.138(16) 0.079(13) 0.050(11) -0.019(10) -0.026(9) -0.021(11)
C4_5 0.22(2) 0.088(14) 0.042(11) -0.002(11) -0.044(12) -0.027(14)
C5_5 0.19(2) 0.105(14) 0.036(10) -0.021(11) -0.048(11) 0.010(12)
C6_5 0.152(17) 0.081(14) 0.072(14) -0.043(12) -0.032(11) -0.013(12)
C7_5 0.108(13) 0.064(11) 0.072(11) 0.006(10) -0.047(10) -0.014(9)
N8_5 0.083(9) 0.055(8) 0.073(9) -0.023(7) -0.023(7) -0.020(6)
N9_5 0.075(9) 0.062(8) 0.043(7) -0.011(6) -0.017(6) -0.024(7)
C10_5 0.070(11) 0.058(10) 0.059(10) -0.012(9) -0.029(9) -0.010(9)
C11_5 0.052(9) 0.062(10) 0.047(9) 0.004(8) -0.014(7) -0.025(8)
C12_5 0.038(9) 0.057(9) 0.083(11) 0.006(9) -0.023(8) -0.008(7)
C13_5 0.055(9) 0.062(10) 0.054(9) -0.009(8) -0.022(7) -0.005(8)
C14_5 0.047(9) 0.042(9) 0.072(10) -0.006(8) -0.020(8) -0.018(8)
C15_5 0.042(10) 0.066(11) 0.070(11) 0.005(9) -0.021(8) -0.031(9)
N16_5 0.058(8) 0.058(8) 0.044(7) -0.011(6) -0.012(6) -0.009(7)
C17_5 0.050(10) 0.064(10) 0.051(9) 0.012(8) -0.013(8) -0.019(8)
C18_5 0.053(9) 0.064(9) 0.031(7) -0.016(7) -0.008(7) -0.019(8)
C19_5 0.070(10) 0.054(9) 0.057(9) -0.013(8) -0.006(8) -0.026(8)
C20_5 0.079(11) 0.062(10) 0.069(10) -0.014(9) 0.008(8) -0.029(9)
C21_5 0.084(11) 0.058(10) 0.049(9) -0.003(8) -0.013(8) -0.013(9)
C22_5 0.069(11) 0.074(12) 0.071(11) -0.034(10) -0.014(9) -0.018(9)
C23_5 0.049(9) 0.065(10) 0.038(8) -0.007(8) -0.006(7) -0.018(8)
C24_5 0.035(8) 0.059(9) 0.054(9) 0.002(8) -0.010(7) -0.024(7)
O25_5 0.065(6) 0.061(6) 0.076(6) -0.014(5) -0.028(5) -0.027(5)
O26_5 0.057(6) 0.068(6) 0.070(6) -0.013(5) -0.008(5) -0.032(5)
O27_5 0.076(7) 0.075(7) 0.058(6) -0.021(5) -0.001(5) -0.041(6)
O28_5 0.096(8) 0.081(7) 0.055(6) -0.018(6) 0.003(6) -0.035(6)
N29_5 0.046(7) 0.055(8) 0.052(7) -0.010(7) -0.011(5) -0.010(6)
C30_5 0.053(10) 0.076(12) 0.060(10) 0.002(10) -0.011(8) -0.024(9)
C31_5 0.042(9) 0.068(12) 0.050(10) 0.010(10) -0.002(7) -0.018(8)
C32_5 0.061(10) 0.072(12) 0.065(11) 0.008(10) -0.005(8) 0.004(9)
C33_5 0.080(12) 0.089(13) 0.069(12) -0.002(11) 0.009(9) 0.025(10)
C34_5 0.071(11) 0.096(14) 0.071(12) -0.009(11) 0.003(9) 0.011(10)
C35_5 0.069(11) 0.072(12) 0.058(10) -0.003(10) 0.000(8) -0.009(9)
N36_5 0.061(8) 0.053(8) 0.054(8) -0.008(7) -0.008(6) -0.010(6)
N1_6 0.050(8) 0.049(7) 0.058(7) 0.000(6) -0.011(6) -0.010(5)
C2_6 0.048(10) 0.093(11) 0.065(10) 0.013(8) 0.001(9) -0.017(9)
C3_6 0.048(11) 0.145(16) 0.090(13) -0.021(12) -0.017(9) -0.032(10)
C4_6 0.045(11) 0.089(11) 0.099(13) -0.003(10) -0.021(10) -0.029(8)
C5_6 0.047(10) 0.062(9) 0.083(10) -0.006(8) -0.023(9) -0.017(8)
C6_6 0.056(11) 0.049(9) 0.069(10) -0.002(8) -0.018(9) -0.019(7)
C7_6 0.042(9) 0.059(9) 0.036(7) 0.002(6) -0.001(7) -0.017(7)
N8_6 0.049(8) 0.056(7) 0.060(7) 0.010(6) -0.025(7) -0.023(6)
N9_6 0.034(7) 0.058(7) 0.051(7) 0.000(6) 0.003(6) -0.015(6)
C10_6 0.046(10) 0.054(9) 0.069(10) -0.015(8) -0.023(8) -0.013(8)
C11_6 0.037(9) 0.059(9) 0.046(9) -0.011(8) -0.006(7) 0.004(7)
C12_6 0.063(10) 0.055(9) 0.054(9) 0.000(7) -0.014(8) -0.022(9)
C13_6 0.055(10) 0.043(8) 0.062(9) -0.007(8) -0.007(8) -0.016(7)
C14_6 0.037(9) 0.050(9) 0.052(9) -0.001(8) -0.005(7) -0.024(8)
C15_6 0.053(11) 0.044(9) 0.058(9) 0.004(8) -0.009(8) -0.021(8)
N16_6 0.046(8) 0.060(8) 0.063(8) -0.009(7) -0.010(6) -0.012(6)
C17_6 0.038(9) 0.066(10) 0.046(9) -0.018(8) -0.003(8) -0.023(8)
C18_6 0.040(9) 0.053(9) 0.064(10) -0.008(8) -0.021(8) -0.004(7)
C19_6 0.056(10) 0.052(9) 0.038(8) 0.012(6) -0.007(7) -0.021(8)
C20_6 0.048(9) 0.049(8) 0.062(9) -0.007(8) -0.018(7) -0.004(7)
C21_6 0.032(9) 0.052(9) 0.053(9) -0.002(8) -0.008(7) -0.009(7)
C22_6 0.053(11) 0.058(10) 0.045(9) 0.003(8) -0.019(8) -0.020(8)
C23_6 0.046(9) 0.056(9) 0.039(8) -0.012(7) -0.016(7) -0.009(8)
C24_6 0.040(9) 0.045(8) 0.053(9) -0.005(7) -0.019(7) -0.018(7)
O25_6 0.065(6) 0.050(6) 0.060(6) 0.018(5) -0.011(5) -0.011(5)
O26_6 0.049(6) 0.059(7) 0.085(7) -0.012(5) -0.010(5) -0.005(5)
O27_6 0.065(6) 0.062(6) 0.035(5) 0.007(5) -0.008(4) -0.016(5)
O28_6 0.052(6) 0.065(7) 0.059(6) 0.007(5) -0.008(5) -0.013(5)
N29_6 0.043(7) 0.057(7) 0.049(7) -0.010(6) 0.006(6) -0.005(5)
C30_6 0.061(10) 0.061(9) 0.045(8) -0.016(8) -0.006(8) -0.017(7)
C31_6 0.069(11) 0.086(11) 0.043(9) -0.025(8) -0.015(8) -0.012(9)
C32_6 0.041(10) 0.091(12) 0.090(12) -0.015(10) -0.001(9) -0.011(8)
C33_6 0.055(11) 0.105(13) 0.098(13) -0.011(10) -0.035(10) -0.018(10)
C34_6 0.063(11) 0.096(12) 0.057(10) -0.019(9) 0.003(8) 0.002(9)
C35_6 0.067(11) 0.054(9) 0.062(9) -0.004(8) -0.016(9) -0.017(7)
N36_6 0.046(7) 0.063(8) 0.067(8) -0.006(6) -0.017(7) -0.019(6)
Cl1_11 0.070(3) 0.068(2) 0.096(3) -0.013(2) -0.013(2) -0.011(2)
O2_11 0.095(6) 0.080(6) 0.066(5) 0.002(5) -0.008(5) -0.016(5)
O3_11 0.136(9) 0.118(7) 0.077(6) -0.006(6) -0.007(5) -0.003(7)
O4_11 0.092(7) 0.121(8) 0.160(9) -0.022(7) -0.040(6) -0.031(6)
O5_11 0.105(8) 0.070(6) 0.151(9) -0.025(6) -0.012(6) -0.018(6)
Cl1_12 0.162(5) 0.146(5) 0.173(5) -0.033(4) -0.031(4) -0.022(4)
O2_12 0.259(12) 0.166(11) 0.193(12) -0.018(9) 0.030(11) -0.123(10)
O3_12 0.201(10) 0.256(16) 0.373(18) -0.056(12) -0.030(12) 0.075(10)
O4_12 0.192(12) 0.159(10) 0.145(9) 0.035(8) -0.032(9) -0.061(8)
O5_12 0.254(14) 0.270(15) 0.147(9) -0.054(9) -0.020(10) -0.086(11)
Cl1_13 0.098(3) 0.074(3) 0.107(3) -0.013(3) -0.030(3) 0.002(3)
O2_13 0.211(13) 0.078(6) 0.227(13) -0.018(7) -0.007(10) -0.018(8)
O3_13 0.345(16) 0.137(10) 0.145(9) -0.040(8) -0.054(9) 0.091(11)
O4_13 0.202(11) 0.173(11) 0.228(12) -0.022(9) -0.147(11) 0.018(10)
O5_13 0.123(8) 0.225(13) 0.276(14) -0.011(11) -0.034(8) -0.064(9)
Cl1_14 0.073(3) 0.075(3) 0.087(3) -0.009(2) -0.015(2) -0.017(2)
O2_14 0.115(8) 0.081(6) 0.140(9) -0.034(6) -0.021(7) -0.009(6)
O3_14 0.073(6) 0.094(7) 0.115(8) -0.005(6) -0.010(5) -0.019(5)
O4_14 0.087(7) 0.075(6) 0.085(6) -0.001(5) -0.026(5) -0.024(5)
O5_14 0.111(8) 0.122(8) 0.076(6) -0.007(6) -0.030(6) -0.012(7)
Cl1_15 0.112(4) 0.095(3) 0.089(3) -0.003(3) -0.021(3) -0.014(3)
O2_15 0.181(11) 0.100(7) 0.157(10) -0.020(7) -0.010(9) 0.034(7)
O3_15 0.162(10) 0.157(9) 0.073(5) -0.006(6) -0.048(6) -0.046(8)
O4_15 0.095(6) 0.141(9) 0.124(8) -0.009(7) -0.031(6) -0.016(6)
O5_15 0.136(9) 0.123(8) 0.110(7) -0.032(7) -0.042(7) -0.034(7)
Cl1_16 0.205(6) 0.194(6) 0.207(6) -0.006(5) -0.016(5) 0.005(6)
O2_16 0.308(15) 0.228(15) 0.230(13) 0.005(10) -0.116(12) 0.061(13)
O3_16 0.261(15) 0.178(9) 0.296(16) 0.034(10) -0.078(13) -0.009(10)
O4_16 0.242(14) 0.304(15) 0.285(15) -0.098(13) -0.007(11) 0.104(14)
O5_16 0.164(8) 0.207(13) 0.206(13) -0.022(11) 0.043(9) -0.005(9)
Cl1_17 0.105(6) 0.111(6) 0.109(6) -0.040(4) -0.041(4) -0.025(4)
O2_17 0.171(18) 0.191(15) 0.189(17) -0.123(13) -0.009(13) -0.031(14)
O3_17 0.120(9) 0.154(18) 0.181(17) -0.015(13) -0.059(10) -0.004(12)
O4_17 0.181(18) 0.156(12) 0.243(17) -0.003(11) -0.085(14) 0.031(14)
O5_17 0.130(12) 0.217(17) 0.142(10) -0.102(10) -0.049(8) 0.000(12)
Cl1B_17 0.155(10) 0.120(10) 0.180(11) -0.037(8) -0.044(8) -0.008(7)
O2B_17 0.14(2) 0.129(15) 0.186(19) -0.043(13) -0.014(15) -0.014(13)
O3B_17 0.122(18) 0.105(19) 0.155(18) 0.015(15) -0.054(14) 0.004(12)
O4B_17 0.147(18) 0.165(18) 0.16(2) -0.031(14) -0.085(14) 0.005(14)
O5B_17 0.144(19) 0.15(2) 0.183(14) -0.026(14) -0.039(12) -0.030(14)
Cl_18 0.420(14) 0.398(14) 0.350(13) -0.134(9) -0.072(9) 0.015(8)
O2_18 0.38(2) 0.37(2) 0.372(15) -0.091(13) -0.057(15) -0.063(17)
O3_18 0.42(2) 0.365(19) 0.42(2) -0.158(18) -0.107(18) -0.035(14)
O4_18 0.351(15) 0.254(16) 0.204(15) -0.172(13) 0.027(13) 0.077(12)
O5_18 0.399(17) 0.44(2) 0.37(2) -0.109(17) -0.060(18) 0.018(16)
Cl1B_18 0.181(13) 0.177(13) 0.180(13) -0.038(8) -0.087(8) -0.008(8)
O1B_18 0.244(19) 0.223(18) 0.226(18) -0.087(12) -0.055(11) -0.007(10)
O2B_18 0.174(18) 0.11(2) 0.139(17) 0.002(13) -0.106(12) -0.027(14)
O3B_18 0.23(2) 0.27(3) 0.27(3) -0.047(16) -0.096(17) 0.060(17)
O4B_18 0.20(2) 0.217(17) 0.21(2) -0.034(14) -0.035(16) -0.019(16)
N1_21 0.144(13) 0.152(12) 0.120(9) -0.027(10) -0.049(9) -0.010(10)
C2_21 0.105(10) 0.111(10) 0.127(8) -0.034(8) -0.038(8) 0.006(8)
C3_21 0.110(12) 0.120(12) 0.127(9) -0.023(11) -0.029(9) 0.005(10)
N1_22 0.183(11) 0.160(13) 0.178(14) -0.045(11) -0.042(12) -0.041(12)
C2_22 0.175(10) 0.133(12) 0.171(12) -0.045(9) -0.022(9) 0.011(10)
C3_22 0.179(12) 0.119(14) 0.238(18) -0.021(13) -0.044(14) 0.006(13)
N1_23 0.118(11) 0.145(12) 0.195(13) 0.014(10) -0.025(10) -0.080(10)
C2_23 0.245(16) 0.257(17) 0.257(16) -0.042(10) -0.082(10) 0.005(10)
C3_23 0.233(18) 0.208(18) 0.204(18) 0.002(14) -0.073(14) -0.058(15)

loop_
_atom_type_symbol
_atom_type_description
_atom_type_scat_dispersion_real
_atom_type_scat_dispersion_imag
_atom_type_scat_source
C C 0.0033 0.0016 'International Tables Vol C Tables 4.2.6.8 and 6.1.1.4'
H H 0.0000 0.0000 'International Tables Vol C Tables 4.2.6.8 and 6.1.1.4'
N N 0.0061 0.0033 'International Tables Vol C Tables 4.2.6.8 and 6.1.1.4'
O O 0.0106 0.0060 'International Tables Vol C Tables 4.2.6.8 and 6.1.1.4'
Cl Cl 0.1484 0.1585 'International Tables Vol C Tables 4.2.6.8 and 6.1.1.4'
Fe Fe 0.3463 0.8444 'International Tables Vol C Tables 4.2.6.8 and 6.1.1.4'

loop_
_geom_angle_atom_site_label_1
_geom_angle_atom_site_label_2
_geom_angle_atom_site_label_3
_geom_angle
_geom_angle_site_symmetry_1
_geom_angle_site_symmetry_3
_geom_angle_publ_flag
N1_2 Fe1 N1_1 90.6(5) . . ?
N1_2 Fe1 N1_3 95.4(5) . . ?
N1_1 Fe1 N1_3 91.4(4) . . ?
N1_2 Fe1 N8_3 174.4(5) . . ?
N1_1 Fe1 N8_3 90.9(4) . . ?
N1_3 Fe1 N8_3 79.2(5) . . ?
N1_2 Fe1 N8_2 81.4(5) . . ?
N1_1 Fe1 N8_2 172.0(5) . . ?
N1_3 Fe1 N8_2 89.2(4) . . ?
N8_3 Fe1 N8_2 97.1(4) . . ?
N1_2 Fe1 N8_1 89.4(4) . . ?
N1_1 Fe1 N8_1 80.5(4) . . ?
N1_3 Fe1 N8_1 170.6(5) . . ?
N8_3 Fe1 N8_1 96.1(5) . . ?
N8_2 Fe1 N8_1 99.5(4) . . ?
N1_4 Fe2 N8_4 79.8(6) . . ?
N1_4 Fe2 N8_5 169.2(5) . . ?
N8_4 Fe2 N8_5 96.6(5) . . ?
N1_4 Fe2 N36_1 93.5(5) . . ?
N8_4 Fe2 N36_1 172.9(6) . . ?
N8_5 Fe2 N36_1 90.5(4) . . ?
N1_4 Fe2 N1_5 89.8(5) . . ?
N8_4 Fe2 N1_5 89.6(4) . . ?
N8_5 Fe2 N1_5 79.9(6) . . ?
N36_1 Fe2 N1_5 92.5(5) . . ?
N1_4 Fe2 N29_1 89.8(4) . . ?
N8_4 Fe2 N29_1 98.4(4) . . ?
N8_5 Fe2 N29_1 100.9(5) . . ?
N36_1 Fe2 N29_1 79.4(5) . . ?
N1_5 Fe2 N29_1 171.8(4) . . ?
N36_4 Fe3 N36_2 90.9(5) . . ?
N36_4 Fe3 N29_4 79.9(5) . . ?
N36_2 Fe3 N29_4 90.0(4) . . ?
N36_4 Fe3 N1_6 93.4(4) . . ?
N36_2 Fe3 N1_6 89.6(4) . . ?
N29_4 Fe3 N1_6 173.3(4) . . ?
N36_4 Fe3 N29_2 171.1(4) . . ?
N36_2 Fe3 N29_2 80.3(5) . . ?
N29_4 Fe3 N29_2 98.2(4) . . ?
N1_6 Fe3 N29_2 88.3(4) . . ?
N36_4 Fe3 N8_6 89.3(4) . . ?
N36_2 Fe3 N8_6 170.4(4) . . ?
N29_4 Fe3 N8_6 99.4(4) . . ?
N1_6 Fe3 N8_6 80.9(4) . . ?
N29_2 Fe3 N8_6 99.6(4) . . ?
N36_3 Fe4 N29_3 80.3(5) . . ?
N36_3 Fe4 N36_6 91.5(4) . . ?
N29_3 Fe4 N36_6 90.1(4) . . ?
N36_3 Fe4 N29_6 170.4(4) . . ?
N29_3 Fe4 N29_6 97.9(4) . . ?
N36_6 Fe4 N29_6 79.0(5) . . ?
N36_3 Fe4 N36_5 91.8(5) . . ?
N29_3 Fe4 N36_5 172.1(5) . . ?
N36_6 Fe4 N36_5 89.5(5) . . ?
N29_6 Fe4 N36_5 89.7(4) . . ?
N36_3 Fe4 N29_5 90.7(4) . . ?
N29_3 Fe4 N29_5 100.4(5) . . ?
N36_6 Fe4 N29_5 169.5(5) . . ?
N29_6 Fe4 N29_5 98.9(4) . . ?
N36_5 Fe4 N29_5 80.2(5) . . ?
C2_1 N1_1 C6_1 115.6(11) . . ?
C2_1 N1_1 Fe1 128.6(10) . . ?
C6_1 N1_1 Fe1 115.8(9) . . ?
N1_1 C2_1 C3_1 122.0(13) . . ?
N1_1 C2_1 H2_1 119.0 . . ?
C3_1 C2_1 H2_1 119.0 . . ?
C4_1 C3_1 C2_1 121.1(13) . . ?
C4_1 C3_1 H3_1 119.5 . . ?
C2_1 C3_1 H3_1 119.5 . . ?
C3_1 C4_1 C5_1 119.5(14) . . ?
C3_1 C4_1 H4_1 120.2 . . ?
C5_1 C4_1 H4_1 120.2 . . ?
C4_1 C5_1 C6_1 118.0(14) . . ?
C4_1 C5_1 H5_1 121.0 . . ?
C6_1 C5_1 H5_1 121.0 . . ?
N1_1 C6_1 C5_1 123.8(13) . . ?
N1_1 C6_1 C7_1 109.9(12) . . ?
C5_1 C6_1 C7_1 125.9(14) . . ?
N8_1 C7_1 C6_1 118.8(13) . . ?
N8_1 C7_1 H7_1 120.6 . . ?
C6_1 C7_1 H7_1 120.6 . . ?
C7_1 N8_1 N9_1 112.8(10) . . ?
C7_1 N8_1 Fe1 114.6(9) . . ?
N9_1 N8_1 Fe1 132.3(8) . . ?
C10_1 N9_1 N8_1 117.7(11) . . ?
C10_1 N9_1 C22_1 126.2(12) . . ?
N8_1 N9_1 C22_1 114.9(11) . . ?
O25_1 C10_1 N9_1 120.0(13) . . ?
O25_1 C10_1 C11_1 125.4(15) . . ?
N9_1 C10_1 C11_1 114.5(14) . . ?
C12_1 C11_1 C23_1 119.4(12) . . ?
C12_1 C11_1 C10_1 118.6(15) . . ?
C23_1 C11_1 C10_1 122.0(13) . . ?
C11_1 C12_1 C13_1 120.0(13) . . ?
C11_1 C12_1 H12_1 120.0 . . ?
C13_1 C12_1 H12_1 120.0 . . ?
C14_1 C13_1 C12_1 121.4(14) . . ?
C14_1 C13_1 H13_1 119.3 . . ?
C12_1 C13_1 H13_1 119.3 . . ?
C13_1 C14_1 C24_1 119.3(13) . . ?
C13_1 C14_1 C15_1 121.5(15) . . ?
C24_1 C14_1 C15_1 119.2(15) . . ?
O26_1 C15_1 N16_1 117.9(14) . . ?
O26_1 C15_1 C14_1 123.0(17) . . ?
N16_1 C15_1 C14_1 119.0(14) . . ?
C17_1 N16_1 C15_1 124.3(12) . . ?
C17_1 N16_1 N29_1 115.8(12) . . ?
C15_1 N16_1 N29_1 119.8(11) . . ?
O27_1 C17_1 N16_1 121.8(13) . . ?
O27_1 C17_1 C18_1 120.9(17) . . ?
N16_1 C17_1 C18_1 117.3(14) . . ?
C19_1 C18_1 C24_1 121.4(12) . . ?
C19_1 C18_1 C17_1 120.6(15) . . ?
C24_1 C18_1 C17_1 117.9(14) . . ?
C18_1 C19_1 C20_1 119.3(13) . . ?
C18_1 C19_1 H19_1 120.4 . . ?
C20_1 C19_1 H19_1 120.4 . . ?
C21_1 C20_1 C19_1 121.5(13) . . ?
C21_1 C20_1 H20_1 119.2 . . ?
C19_1 C20_1 H20_1 119.2 . . ?
C20_1 C21_1 C23_1 119.1(12) . . ?
C20_1 C21_1 C22_1 119.1(15) . . ?
C23_1 C21_1 C22_1 121.8(15) . . ?
O28_1 C22_1 N9_1 122.6(13) . . ?
O28_1 C22_1 C21_1 123.2(16) . . ?
N9_1 C22_1 C21_1 114.2(15) . . ?
C24_1 C23_1 C11_1 118.8(14) . . ?
C24_1 C23_1 C21_1 121.7(13) . . ?
C11_1 C23_1 C21_1 119.4(13) . . ?
C23_1 C24_1 C14_1 121.0(14) . . ?
C23_1 C24_1 C18_1 116.9(14) . . ?
C14_1 C24_1 C18_1 122.0(13) . . ?
C30_1 N29_1 N16_1 114.0(10) . . ?
C30_1 N29_1 Fe2 115.4(8) . . ?
N16_1 N29_1 Fe2 130.3(8) . . ?
N29_1 C30_1 C31_1 115.6(12) . . ?
N29_1 C30_1 H30_1 122.2 . . ?
C31_1 C30_1 H30_1 122.2 . . ?
N36_1 C31_1 C32_1 124.0(13) . . ?
N36_1 C31_1 C30_1 115.0(12) . . ?
C32_1 C31_1 C30_1 121.0(14) . . ?
C31_1 C32_1 C33_1 117.0(14) . . ?
C31_1 C32_1 H32_1 121.5 . . ?
C33_1 C32_1 H32_1 121.5 . . ?
C32_1 C33_1 C34_1 118.6(14) . . ?
C32_1 C33_1 H33_1 120.7 . . ?
C34_1 C33_1 H33_1 120.7 . . ?
C35_1 C34_1 C33_1 119.9(14) . . ?
C35_1 C34_1 H34_1 120.1 . . ?
C33_1 C34_1 H34_1 120.1 . . ?
N36_1 C35_1 C34_1 123.0(14) . . ?
N36_1 C35_1 H35_1 118.5 . . ?
C34_1 C35_1 H35_1 118.5 . . ?
C35_1 N36_1 C31_1 117.5(12) . . ?
C35_1 N36_1 Fe2 127.9(10) . . ?
C31_1 N36_1 Fe2 114.5(9) . . ?
C6_2 N1_2 C2_2 113.3(13) . . ?
C6_2 N1_2 Fe1 115.0(10) . . ?
C2_2 N1_2 Fe1 131.6(11) . . ?
N1_2 C2_2 C3_2 122.9(14) . . ?
N1_2 C2_2 H2_2 118.6 . . ?
C3_2 C2_2 H2_2 118.6 . . ?
C4_2 C3_2 C2_2 124.7(18) . . ?
C4_2 C3_2 H3_2 117.7 . . ?
C2_2 C3_2 H3_2 117.7 . . ?
C3_2 C4_2 C5_2 115.8(17) . . ?
C3_2 C4_2 H4_2 122.1 . . ?
C5_2 C4_2 H4_2 122.1 . . ?
C6_2 C5_2 C4_2 116.6(16) . . ?
C6_2 C5_2 H5_2 121.7 . . ?
C4_2 C5_2 H5_2 121.7 . . ?
N1_2 C6_2 C5_2 126.6(14) . . ?
N1_2 C6_2 C7_2 112.8(14) . . ?
C5_2 C6_2 C7_2 120.6(18) . . ?
N8_2 C7_2 C6_2 114.6(14) . . ?
N8_2 C7_2 H7_2 122.7 . . ?
C6_2 C7_2 H7_2 122.7 . . ?
C7_2 N8_2 N9_2 112.2(10) . . ?
C7_2 N8_2 Fe1 116.1(9) . . ?
N9_2 N8_2 Fe1 131.4(9) . . ?
C10_2 N9_2 C22_2 128.2(11) . . ?
C10_2 N9_2 N8_2 115.7(10) . . ?
C22_2 N9_2 N8_2 116.1(10) . . ?
O25_2 C10_2 N9_2 123.3(12) . . ?
O25_2 C10_2 C11_2 125.0(13) . . ?
N9_2 C10_2 C11_2 111.7(12) . . ?
C12_2 C11_2 C23_2 120.7(12) . . ?
C12_2 C11_2 C10_2 118.0(13) . . ?
C23_2 C11_2 C10_2 121.3(13) . . ?
C11_2 C12_2 C13_2 119.3(12) . . ?
C11_2 C12_2 H12_2 120.4 . . ?
C13_2 C12_2 H12_2 120.4 . . ?
C14_2 C13_2 C12_2 120.7(12) . . ?
C14_2 C13_2 H13_2 119.6 . . ?
C12_2 C13_2 H13_2 119.6 . . ?
C13_2 C14_2 C24_2 120.8(12) . . ?
C13_2 C14_2 C15_2 118.7(12) . . ?
C24_2 C14_2 C15_2 120.3(12) . . ?
O26_2 C15_2 N16_2 121.3(13) . . ?
O26_2 C15_2 C14_2 123.8(13) . . ?
N16_2 C15_2 C14_2 114.8(12) . . ?
C17_2 N16_2 C15_2 126.6(11) . . ?
C17_2 N16_2 N29_2 115.4(10) . . ?
C15_2 N16_2 N29_2 115.4(10) . . ?
O27_2 C17_2 N16_2 121.1(13) . . ?
O27_2 C17_2 C18_2 125.5(13) . . ?
N16_2 C17_2 C18_2 113.4(12) . . ?
C19_2 C18_2 C24_2 121.3(13) . . ?
C19_2 C18_2 C17_2 117.6(12) . . ?
C24_2 C18_2 C17_2 121.0(12) . . ?
C18_2 C19_2 C20_2 117.9(13) . . ?
C18_2 C19_2 H19_2 121.0 . . ?
C20_2 C19_2 H19_2 121.0 . . ?
C21_2 C20_2 C19_2 123.0(12) . . ?
C21_2 C20_2 H20_2 118.5 . . ?
C19_2 C20_2 H20_2 118.5 . . ?
C20_2 C21_2 C23_2 118.8(12) . . ?
C20_2 C21_2 C22_2 120.2(12) . . ?
C23_2 C21_2 C22_2 120.7(12) . . ?
O28_2 C22_2 N9_2 119.2(12) . . ?
O28_2 C22_2 C21_2 125.8(12) . . ?
N9_2 C22_2 C21_2 115.0(12) . . ?
C21_2 C23_2 C24_2 119.5(12) . . ?
C21_2 C23_2 C11_2 121.1(12) . . ?
C24_2 C23_2 C11_2 119.4(12) . . ?
C14_2 C24_2 C18_2 121.8(12) . . ?
C14_2 C24_2 C23_2 118.8(11) . . ?
C18_2 C24_2 C23_2 119.3(12) . . ?
C30_2 N29_2 N16_2 111.4(11) . . ?
C30_2 N29_2 Fe3 115.4(9) . . ?
N16_2 N29_2 Fe3 133.1(8) . . ?
N29_2 C30_2 C31_2 114.9(14) . . ?
N29_2 C30_2 H30_2 122.6 . . ?
C31_2 C30_2 H30_2 122.6 . . ?
N36_2 C31_2 C32_2 122.2(13) . . ?
N36_2 C31_2 C30_2 116.0(13) . . ?
C32_2 C31_2 C30_2 121.8(16) . . ?
C33_2 C32_2 C31_2 119.0(14) . . ?
C33_2 C32_2 H32_2 120.5 . . ?
C31_2 C32_2 H32_2 120.5 . . ?
C34_2 C33_2 C32_2 118.1(15) . . ?
C34_2 C33_2 H33_2 121.0 . . ?
C32_2 C33_2 H33_2 121.0 . . ?
C33_2 C34_2 C35_2 122.2(14) . . ?
C33_2 C34_2 H34_2 118.9 . . ?
C35_2 C34_2 H34_2 118.9 . . ?
N36_2 C35_2 C34_2 121.3(14) . . ?
N36_2 C35_2 H35_2 119.4 . . ?
C34_2 C35_2 H35_2 119.4 . . ?
C31_2 N36_2 C35_2 117.1(12) . . ?
C31_2 N36_2 Fe3 112.6(9) . . ?
C35_2 N36_2 Fe3 130.2(11) . . ?
C2_3 N1_3 C6_3 114.4(13) . . ?
C2_3 N1_3 Fe1 128.5(12) . . ?
C6_3 N1_3 Fe1 116.9(11) . . ?
N1_3 C2_3 C3_3 123.7(15) . . ?
N1_3 C2_3 H2_3 118.2 . . ?
C3_3 C2_3 H2_3 118.2 . . ?
C4_3 C3_3 C2_3 118.8(16) . . ?
C4_3 C3_3 H3_3 120.6 . . ?
C2_3 C3_3 H3_3 120.6 . . ?
C3_3 C4_3 C5_3 117.7(17) . . ?
C3_3 C4_3 H4_3 121.1 . . ?
C5_3 C4_3 H4_3 121.1 . . ?
C6_3 C5_3 C4_3 120.6(17) . . ?
C6_3 C5_3 H5_3 119.7 . . ?
C4_3 C5_3 H5_3 119.7 . . ?
C5_3 C6_3 N1_3 124.6(17) . . ?
C5_3 C6_3 C7_3 124.0(18) . . ?
N1_3 C6_3 C7_3 111.4(14) . . ?
N8_3 C7_3 C6_3 116.4(14) . . ?
N8_3 C7_3 H7_3 121.8 . . ?
C6_3 C7_3 H7_3 121.8 . . ?
C7_3 N8_3 N9_3 114.2(12) . . ?
C7_3 N8_3 Fe1 115.9(10) . . ?
N9_3 N8_3 Fe1 129.2(8) . . ?
C22_3 N9_3 N8_3 118.8(11) . . ?
C22_3 N9_3 C10_3 125.8(13) . . ?
N8_3 N9_3 C10_3 115.2(10) . . ?
O25_3 C10_3 N9_3 119.7(14) . . ?
O25_3 C10_3 C11_3 124.3(13) . . ?
N9_3 C10_3 C11_3 115.9(12) . . ?
C12_3 C11_3 C23_3 122.7(14) . . ?
C12_3 C11_3 C10_3 119.7(13) . . ?
C23_3 C11_3 C10_3 117.6(14) . . ?
C11_3 C12_3 C13_3 120.2(12) . . ?
C11_3 C12_3 H12_3 119.9 . . ?
C13_3 C12_3 H12_3 119.9 . . ?
C14_3 C13_3 C12_3 119.9(13) . . ?
C14_3 C13_3 H13_3 120.0 . . ?
C12_3 C13_3 H13_3 120.0 . . ?
C13_3 C14_3 C24_3 121.8(14) . . ?
C13_3 C14_3 C15_3 119.2(14) . . ?
C24_3 C14_3 C15_3 119.0(13) . . ?
O26_3 C15_3 N16_3 118.5(15) . . ?
O26_3 C15_3 C14_3 124.6(12) . . ?
N16_3 C15_3 C14_3 116.7(14) . . ?
C17_3 N16_3 C15_3 124.7(13) . . ?
C17_3 N16_3 N29_3 116.0(10) . . ?
C15_3 N16_3 N29_3 119.3(12) . . ?
O27_3 C17_3 N16_3 119.5(13) . . ?
O27_3 C17_3 C18_3 122.3(14) . . ?
N16_3 C17_3 C18_3 118.2(13) . . ?
C19_3 C18_3 C24_3 120.9(13) . . ?
C19_3 C18_3 C17_3 120.8(12) . . ?
C24_3 C18_3 C17_3 118.3(13) . . ?
C20_3 C19_3 C18_3 119.9(12) . . ?
C20_3 C19_3 H19_3 120.1 . . ?
C18_3 C19_3 H19_3 120.1 . . ?
C19_3 C20_3 C21_3 122.4(13) . . ?
C19_3 C20_3 H20_3 118.8 . . ?
C21_3 C20_3 H20_3 118.8 . . ?
C20_3 C21_3 C23_3 118.2(13) . . ?
C20_3 C21_3 C22_3 121.6(13) . . ?
C23_3 C21_3 C22_3 120.1(13) . . ?
O28_3 C22_3 N9_3 119.0(15) . . ?
O28_3 C22_3 C21_3 123.8(12) . . ?
N9_3 C22_3 C21_3 117.2(13) . . ?
C24_3 C23_3 C11_3 116.3(14) . . ?
C24_3 C23_3 C21_3 120.6(12) . . ?
C11_3 C23_3 C21_3 123.0(14) . . ?
C23_3 C24_3 C18_3 117.9(12) . . ?
C23_3 C24_3 C14_3 119.1(12) . . ?
C18_3 C24_3 C14_3 123.0(14) . . ?
C30_3 N29_3 N16_3 114.2(11) . . ?
C30_3 N29_3 Fe4 114.6(10) . . ?
N16_3 N29_3 Fe4 130.5(8) . . ?
N29_3 C30_3 C31_3 116.5(13) . . ?
N29_3 C30_3 H30_3 121.8 . . ?
C31_3 C30_3 H30_3 121.8 . . ?
C32_3 C31_3 N36_3 120.7(14) . . ?
C32_3 C31_3 C30_3 124.9(15) . . ?
N36_3 C31_3 C30_3 114.4(12) . . ?
C33_3 C32_3 C31_3 120.5(15) . . ?
C33_3 C32_3 H32_3 119.8 . . ?
C31_3 C32_3 H32_3 119.8 . . ?
C34_3 C33_3 C32_3 118.1(14) . . ?
C34_3 C33_3 H33_3 121.0 . . ?
C32_3 C33_3 H33_3 121.0 . . ?
C35_3 C34_3 C33_3 121.1(15) . . ?
C35_3 C34_3 H34_3 119.5 . . ?
C33_3 C34_3 H34_3 119.5 . . ?
C34_3 C35_3 N36_3 122.1(14) . . ?
C34_3 C35_3 H35_3 118.9 . . ?
N36_3 C35_3 H35_3 118.9 . . ?
C35_3 N36_3 C31_3 117.3(12) . . ?
C35_3 N36_3 Fe4 129.7(10) . . ?
C31_3 N36_3 Fe4 112.9(10) . . ?
C2_4 N1_4 C6_4 116.9(14) . . ?
C2_4 N1_4 Fe2 130.3(12) . . ?
C6_4 N1_4 Fe2 112.6(11) . . ?
N1_4 C2_4 C3_4 125.8(14) . . ?
N1_4 C2_4 H2_4 117.1 . . ?
C3_4 C2_4 H2_4 117.1 . . ?
C4_4 C3_4 C2_4 115.7(14) . . ?
C4_4 C3_4 H3_4 122.2 . . ?
C2_4 C3_4 H3_4 122.2 . . ?
C5_4 C4_4 C3_4 119.1(15) . . ?
C5_4 C4_4 H4_4 120.5 . . ?
C3_4 C4_4 H4_4 120.5 . . ?
C4_4 C5_4 C6_4 121.6(16) . . ?
C4_4 C5_4 H5_4 119.2 . . ?
C6_4 C5_4 H5_4 119.2 . . ?
N1_4 C6_4 C5_4 120.6(15) . . ?
N1_4 C6_4 C7_4 117.3(16) . . ?
C5_4 C6_4 C7_4 122.0(19) . . ?
N8_4 C7_4 C6_4 111.1(16) . . ?
N8_4 C7_4 H7_4 124.4 . . ?
C6_4 C7_4 H7_4 124.4 . . ?
C7_4 N8_4 N9_4 110.7(13) . . ?
C7_4 N8_4 Fe2 118.9(11) . . ?
N9_4 N8_4 Fe2 129.2(11) . . ?
C22_4 N9_4 C10_4 125.8(13) . . ?
C22_4 N9_4 N8_4 117.1(11) . . ?
C10_4 N9_4 N8_4 117.2(11) . . ?
O25_4 C10_4 N9_4 117.4(13) . . ?
O25_4 C10_4 C11_4 127.3(14) . . ?
N9_4 C10_4 C11_4 115.3(13) . . ?
C12_4 C11_4 C23_4 120.0(13) . . ?
C12_4 C11_4 C10_4 117.6(14) . . ?
C23_4 C11_4 C10_4 122.4(13) . . ?
C11_4 C12_4 C13_4 120.5(12) . . ?
C11_4 C12_4 H12_4 119.8 . . ?
C13_4 C12_4 H12_4 119.8 . . ?
C14_4 C13_4 C12_4 118.9(12) . . ?
C14_4 C13_4 H13_4 120.6 . . ?
C12_4 C13_4 H13_4 120.6 . . ?
C13_4 C14_4 C24_4 121.4(12) . . ?
C13_4 C14_4 C15_4 119.5(13) . . ?
C24_4 C14_4 C15_4 119.0(13) . . ?
O26_4 C15_4 N16_4 122.2(12) . . ?
O26_4 C15_4 C14_4 122.4(14) . . ?
N16_4 C15_4 C14_4 115.4(13) . . ?
C17_4 N16_4 C15_4 127.1(12) . . ?
C17_4 N16_4 N29_4 115.5(10) . . ?
C15_4 N16_4 N29_4 117.2(10) . . ?
O27_4 C17_4 N16_4 120.0(12) . . ?
O27_4 C17_4 C18_4 124.3(13) . . ?
N16_4 C17_4 C18_4 115.7(13) . . ?
C19_4 C18_4 C24_4 120.2(12) . . ?
C19_4 C18_4 C17_4 119.7(13) . . ?
C24_4 C18_4 C17_4 120.1(12) . . ?
C18_4 C19_4 C20_4 121.9(12) . . ?
C18_4 C19_4 H19_4 119.1 . . ?
C20_4 C19_4 H19_4 119.1 . . ?
C21_4 C20_4 C19_4 118.4(12) . . ?
C21_4 C20_4 H20_4 120.8 . . ?
C19_4 C20_4 H20_4 120.8 . . ?
C20_4 C21_4 C23_4 121.4(12) . . ?
C20_4 C21_4 C22_4 118.9(13) . . ?
C23_4 C21_4 C22_4 119.5(13) . . ?
O28_4 C22_4 N9_4 120.3(14) . . ?
O28_4 C22_4 C21_4 123.1(14) . . ?
N9_4 C22_4 C21_4 116.6(14) . . ?
C24_4 C23_4 C11_4 120.9(13) . . ?
C24_4 C23_4 C21_4 118.9(12) . . ?
C11_4 C23_4 C21_4 120.1(13) . . ?
C23_4 C24_4 C18_4 119.2(12) . . ?
C23_4 C24_4 C14_4 118.1(13) . . ?
C18_4 C24_4 C14_4 122.7(12) . . ?
C30_4 N29_4 N16_4 113.0(10) . . ?
C30_4 N29_4 Fe3 115.5(8) . . ?
N16_4 N29_4 Fe3 130.3(8) . . ?
N29_4 C30_4 C31_4 114.2(12) . . ?
N29_4 C30_4 H30_4 122.9 . . ?
C31_4 C30_4 H30_4 122.9 . . ?
N36_4 C31_4 C32_4 124.2(13) . . ?
N36_4 C31_4 C30_4 113.5(13) . . ?
C32_4 C31_4 C30_4 122.2(15) . . ?
C33_4 C32_4 C31_4 117.1(13) . . ?
C33_4 C32_4 H32_4 121.4 . . ?
C31_4 C32_4 H32_4 121.4 . . ?
C34_4 C33_4 C32_4 120.0(14) . . ?
C34_4 C33_4 H33_4 120.0 . . ?
C32_4 C33_4 H33_4 120.0 . . ?
C33_4 C34_4 C35_4 119.9(14) . . ?
C33_4 C34_4 H34_4 120.1 . . ?
C35_4 C34_4 H34_4 120.1 . . ?
N36_4 C35_4 C34_4 123.3(13) . . ?
N36_4 C35_4 O1B_18 126.4(17) . . ?
C34_4 C35_4 O1B_18 91.7(18) . . ?
N36_4 C35_4 H35_4 118.3 . . ?
C34_4 C35_4 H35_4 118.3 . . ?
O1B_18 C35_4 H35_4 49.0 . . ?
C35_4 N36_4 C31_4 115.0(12) . . ?
C35_4 N36_4 Fe3 129.4(10) . . ?
C31_4 N36_4 Fe3 115.5(9) . . ?
C2_5 N1_5 C6_5 115.1(13) . . ?
C2_5 N1_5 Fe2 129.7(12) . . ?
C6_5 N1_5 Fe2 115.1(11) . . ?
N1_5 C2_5 C3_5 121.0(15) . . ?
N1_5 C2_5 H2_5 119.5 . . ?
C3_5 C2_5 H2_5 119.5 . . ?
C4_5 C3_5 C2_5 122.7(16) . . ?
C4_5 C3_5 H3_5 118.6 . . ?
C2_5 C3_5 H3_5 118.6 . . ?
C5_5 C4_5 C3_5 116.0(16) . . ?
C5_5 C4_5 H4_5 122.0 . . ?
C3_5 C4_5 H4_5 122.0 . . ?
C4_5 C5_5 C6_5 122.1(18) . . ?
C4_5 C5_5 H5_5 119.0 . . ?
C6_5 C5_5 H5_5 119.0 . . ?
C5_5 C6_5 N1_5 123.0(16) . . ?
C5_5 C6_5 C7_5 125.4(19) . . ?
N1_5 C6_5 C7_5 111.4(16) . . ?
N8_5 C7_5 C6_5 117.5(15) . . ?
N8_5 C7_5 H7_5 121.2 . . ?
C6_5 C7_5 H7_5 121.2 . . ?
C7_5 N8_5 N9_5 112.9(12) . . ?
C7_5 N8_5 Fe2 115.6(11) . . ?
N9_5 N8_5 Fe2 131.2(9) . . ?
C22_5 N9_5 N8_5 114.4(11) . . ?
C22_5 N9_5 C10_5 126.9(13) . . ?
N8_5 N9_5 C10_5 117.7(11) . . ?
O25_5 C10_5 N9_5 120.4(13) . . ?
O25_5 C10_5 C11_5 125.3(13) . . ?
N9_5 C10_5 C11_5 114.3(12) . . ?
C12_5 C11_5 C23_5 117.9(13) . . ?
C12_5 C11_5 C10_5 120.2(13) . . ?
C23_5 C11_5 C10_5 121.9(13) . . ?
C11_5 C12_5 C13_5 121.7(13) . . ?
C11_5 C12_5 H12_5 119.1 . . ?
C13_5 C12_5 H12_5 119.1 . . ?
C14_5 C13_5 C12_5 119.7(13) . . ?
C14_5 C13_5 H13_5 120.2 . . ?
C12_5 C13_5 H13_5 120.2 . . ?
C13_5 C14_5 C24_5 120.9(14) . . ?
C13_5 C14_5 C15_5 119.3(13) . . ?
C24_5 C14_5 C15_5 119.6(12) . . ?
O26_5 C15_5 N16_5 120.0(15) . . ?
O26_5 C15_5 C14_5 123.5(12) . . ?
N16_5 C15_5 C14_5 116.5(13) . . ?
C15_5 N16_5 N29_5 118.0(11) . . ?
C15_5 N16_5 C17_5 123.6(13) . . ?
N29_5 N16_5 C17_5 117.9(11) . . ?
O27_5 C17_5 N16_5 117.4(13) . . ?
O27_5 C17_5 C18_5 124.9(12) . . ?
N16_5 C17_5 C18_5 117.6(12) . . ?
C19_5 C18_5 C24_5 124.4(12) . . ?
C19_5 C18_5 C17_5 117.6(12) . . ?
C24_5 C18_5 C17_5 118.0(12) . . ?
C18_5 C19_5 C20_5 118.8(12) . . ?
C18_5 C19_5 H19_5 120.6 . . ?
C20_5 C19_5 H19_5 120.6 . . ?
C21_5 C20_5 C19_5 119.8(12) . . ?
C21_5 C20_5 H20_5 120.1 . . ?
C19_5 C20_5 H20_5 120.1 . . ?
C20_5 C21_5 C23_5 120.1(13) . . ?
C20_5 C21_5 C22_5 119.2(13) . . ?
C23_5 C21_5 C22_5 120.4(13) . . ?
O28_5 C22_5 N9_5 123.0(13) . . ?
O28_5 C22_5 C21_5 122.0(13) . . ?
N9_5 C22_5 C21_5 115.0(14) . . ?
C11_5 C23_5 C24_5 121.5(11) . . ?
C11_5 C23_5 C21_5 120.1(13) . . ?
C24_5 C23_5 C21_5 118.4(12) . . ?
C18_5 C24_5 C14_5 123.4(13) . . ?
C18_5 C24_5 C23_5 118.4(12) . . ?
C14_5 C24_5 C23_5 118.2(12) . . ?
C30_5 N29_5 N16_5 112.8(12) . . ?
C30_5 N29_5 Fe4 112.4(10) . . ?
N16_5 N29_5 Fe4 134.7(9) . . ?
N29_5 C30_5 C31_5 120.4(13) . . ?
N29_5 C30_5 H30_5 119.8 . . ?
C31_5 C30_5 H30_5 119.8 . . ?
N36_5 C31_5 C32_5 125.4(16) . . ?
N36_5 C31_5 C30_5 111.1(13) . . ?
C32_5 C31_5 C30_5 123.5(15) . . ?
C33_5 C32_5 C31_5 118.6(15) . . ?
C33_5 C32_5 H32_5 120.7 . . ?
C31_5 C32_5 H32_5 120.7 . . ?
C32_5 C33_5 C34_5 119.3(15) . . ?
C32_5 C33_5 H33_5 120.4 . . ?
C34_5 C33_5 H33_5 120.4 . . ?
C33_5 C34_5 C35_5 118.5(16) . . ?
C33_5 C34_5 H34_5 120.8 . . ?
C35_5 C34_5 H34_5 120.8 . . ?
N36_5 C35_5 C34_5 123.5(14) . . ?
N36_5 C35_5 H35_5 118.3 . . ?
C34_5 C35_5 H35_5 118.3 . . ?
C35_5 N36_5 C31_5 114.8(13) . . ?
C35_5 N36_5 Fe4 129.3(10) . . ?
C31_5 N36_5 Fe4 115.9(11) . . ?
C2_6 N1_6 C6_6 116.9(11) . . ?
C2_6 N1_6 Fe3 129.7(10) . . ?
C6_6 N1_6 Fe3 113.4(8) . . ?
C3_6 C2_6 N1_6 121.8(14) . . ?
C3_6 C2_6 H2_6 119.1 . . ?
N1_6 C2_6 H2_6 119.1 . . ?
C2_6 C3_6 C4_6 121.5(15) . . ?
C2_6 C3_6 H3_6 119.3 . . ?
C4_6 C3_6 H3_6 119.3 . . ?
C5_6 C4_6 C3_6 118.7(14) . . ?
C5_6 C4_6 H4_6 120.7 . . ?
C3_6 C4_6 H4_6 120.7 . . ?
C6_6 C5_6 C4_6 119.3(14) . . ?
C6_6 C5_6 H5_6 120.4 . . ?
C4_6 C5_6 H5_6 120.4 . . ?
C5_6 C6_6 N1_6 121.9(12) . . ?
C5_6 C6_6 C7_6 126.1(14) . . ?
N1_6 C6_6 C7_6 112.0(12) . . ?
N8_6 C7_6 C6_6 120.7(12) . . ?
N8_6 C7_6 H7_6 119.6 . . ?
C6_6 C7_6 H7_6 119.6 . . ?
C7_6 N8_6 N9_6 112.7(10) . . ?
C7_6 N8_6 Fe3 112.9(8) . . ?
N9_6 N8_6 Fe3 134.3(8) . . ?
C10_6 N9_6 C22_6 127.9(11) . . ?
C10_6 N9_6 N8_6 115.3(10) . . ?
C22_6 N9_6 N8_6 116.5(11) . . ?
O25_6 C10_6 N9_6 121.2(12) . . ?
O25_6 C10_6 C11_6 125.3(13) . . ?
N9_6 C10_6 C11_6 113.4(12) . . ?
C12_6 C11_6 C23_6 119.2(12) . . ?
C12_6 C11_6 C10_6 119.4(12) . . ?
C23_6 C11_6 C10_6 121.2(13) . . ?
C11_6 C12_6 C13_6 123.3(12) . . ?
C11_6 C12_6 H12_6 118.4 . . ?
C13_6 C12_6 H12_6 118.4 . . ?
C14_6 C13_6 C12_6 117.9(12) . . ?
C14_6 C13_6 H13_6 121.1 . . ?
C12_6 C13_6 H13_6 121.1 . . ?
C13_6 C14_6 C24_6 120.7(11) . . ?
C13_6 C14_6 C15_6 116.9(13) . . ?
C24_6 C14_6 C15_6 122.3(12) . . ?
O26_6 C15_6 N16_6 117.6(12) . . ?
O26_6 C15_6 C14_6 128.3(12) . . ?
N16_6 C15_6 C14_6 113.9(13) . . ?
C17_6 N16_6 N29_6 114.5(10) . . ?
C17_6 N16_6 C15_6 125.8(11) . . ?
N29_6 N16_6 C15_6 117.8(11) . . ?
O27_6 C17_6 N16_6 121.4(11) . . ?
O27_6 C17_6 C18_6 122.4(13) . . ?
N16_6 C17_6 C18_6 116.2(12) . . ?
C19_6 C18_6 C24_6 120.6(12) . . ?
C19_6 C18_6 C17_6 119.9(12) . . ?
C24_6 C18_6 C17_6 119.4(13) . . ?
C18_6 C19_6 C20_6 120.9(11) . . ?
C18_6 C19_6 H19_6 119.5 . . ?
C20_6 C19_6 H19_6 119.5 . . ?
C21_6 C20_6 C19_6 119.9(12) . . ?
C21_6 C20_6 H20_6 120.1 . . ?
C19_6 C20_6 H20_6 120.1 . . ?
C23_6 C21_6 C20_6 120.0(11) . . ?
C23_6 C21_6 C22_6 121.3(12) . . ?
C20_6 C21_6 C22_6 118.6(12) . . ?
O28_6 C22_6 N9_6 119.0(12) . . ?
O28_6 C22_6 C21_6 126.2(12) . . ?
N9_6 C22_6 C21_6 114.8(13) . . ?
C21_6 C23_6 C11_6 121.2(12) . . ?
C21_6 C23_6 C24_6 121.4(12) . . ?
C11_6 C23_6 C24_6 117.3(12) . . ?
C14_6 C24_6 C23_6 121.5(11) . . ?
C14_6 C24_6 C18_6 121.2(12) . . ?
C23_6 C24_6 C18_6 117.2(12) . . ?
C30_6 N29_6 N16_6 112.6(10) . . ?
C30_6 N29_6 Fe4 115.5(8) . . ?
N16_6 N29_6 Fe4 131.9(8) . . ?
N29_6 C30_6 C31_6 114.7(12) . . ?
N29_6 C30_6 H30_6 122.6 . . ?
C31_6 C30_6 H30_6 122.6 . . ?
N36_6 C31_6 C32_6 123.3(13) . . ?
N36_6 C31_6 C30_6 116.0(13) . . ?
C32_6 C31_6 C30_6 120.7(14) . . ?
C33_6 C32_6 C31_6 121.1(14) . . ?
C33_6 C32_6 H32_6 119.5 . . ?
C31_6 C32_6 H32_6 119.5 . . ?
C32_6 C33_6 C34_6 115.0(15) . . ?
C32_6 C33_6 H33_6 122.5 . . ?
C34_6 C33_6 H33_6 122.5 . . ?
C33_6 C34_6 C35_6 120.0(13) . . ?
C33_6 C34_6 H34_6 120.0 . . ?
C35_6 C34_6 H34_6 120.0 . . ?
N36_6 C35_6 C34_6 121.6(12) . . ?
N36_6 C35_6 H35_6 119.2 . . ?
C34_6 C35_6 H35_6 119.2 . . ?
C31_6 N36_6 C35_6 118.8(12) . . ?
C31_6 N36_6 Fe4 113.2(9) . . ?
C35_6 N36_6 Fe4 127.2(9) . . ?
O3_11 Cl1_11 O4_11 108.9(6) . . ?
O3_11 Cl1_11 O5_11 109.1(6) . . ?
O4_11 Cl1_11 O5_11 112.1(6) . . ?
O3_11 Cl1_11 O2_11 106.6(6) . . ?
O4_11 Cl1_11 O2_11 108.1(6) . . ?
O5_11 Cl1_11 O2_11 111.8(5) . . ?
O2_12 Cl1_12 O4_12 115.3(8) . . ?
O2_12 Cl1_12 O3_12 104.3(9) . . ?
O4_12 Cl1_12 O3_12 108.8(9) . . ?
O2_12 Cl1_12 O5_12 115.1(8) . . ?
O4_12 Cl1_12 O5_12 109.9(8) . . ?
O3_12 Cl1_12 O5_12 102.2(9) . . ?
O4_13 Cl1_13 O2_13 122.9(11) . . ?
O4_13 Cl1_13 O3_13 106.7(11) . . ?
O2_13 Cl1_13 O3_13 110.1(10) . . ?
O4_13 Cl1_13 O5_13 105.6(11) . . ?
O2_13 Cl1_13 O5_13 109.4(11) . . ?
O3_13 Cl1_13 O5_13 99.6(12) . . ?
O5_14 Cl1_14 O3_14 109.0(7) . . ?
O5_14 Cl1_14 O2_14 109.5(7) . . ?
O3_14 Cl1_14 O2_14 110.2(7) . . ?
O5_14 Cl1_14 O4_14 109.5(6) . . ?
O3_14 Cl1_14 O4_14 110.3(6) . . ?
O2_14 Cl1_14 O4_14 108.3(6) . . ?
O3_15 Cl1_15 O2_15 109.0(8) . . ?
O3_15 Cl1_15 O4_15 105.5(7) . . ?
O2_15 Cl1_15 O4_15 112.3(8) . . ?
O3_15 Cl1_15 O5_15 110.9(7) . . ?
O2_15 Cl1_15 O5_15 109.0(8) . . ?
O4_15 Cl1_15 O5_15 110.1(8) . . ?
O2_16 Cl1_16 O3_16 105.1(9) . . ?
O2_16 Cl1_16 O5_16 121.1(10) . . ?
O3_16 Cl1_16 O5_16 106.9(9) . . ?
O2_16 Cl1_16 O4_16 106.3(9) . . ?
O3_16 Cl1_16 O4_16 108.5(9) . . ?
O5_16 Cl1_16 O4_16 108.5(9) . . ?
O3_17 Cl1_17 O4_17 110.7(10) . . ?
O3_17 Cl1_17 O5_17 109.1(10) . . ?
O4_17 Cl1_17 O5_17 112.4(10) . . ?
O3_17 Cl1_17 O2_17 105.9(10) . . ?
O4_17 Cl1_17 O2_17 108.0(10) . . ?
O5_17 Cl1_17 O2_17 110.5(9) . . ?
O4B_17 Cl1B_17 O2B_17 108.3(11) . . ?
O4B_17 Cl1B_17 O5B_17 112.7(12) . . ?
O2B_17 Cl1B_17 O5B_17 116.9(12) . . ?
O4B_17 Cl1B_17 O3B_17 108.9(11) . . ?
O2B_17 Cl1B_17 O3B_17 102.3(11) . . ?
O5B_17 Cl1B_17 O3B_17 106.9(11) . . ?
O3_18 Cl_18 O5_18 107.7(12) . . ?
O3_18 Cl_18 O4_18 109.7(11) . . ?
O5_18 Cl_18 O4_18 116.2(12) . . ?
O3_18 Cl_18 O2_18 101.0(11) . . ?
O5_18 Cl_18 O2_18 113.4(12) . . ?
O4_18 Cl_18 O2_18 107.6(11) . . ?
O3B_18 Cl1B_18 O1B_18 108.6(12) . . ?
O3B_18 Cl1B_18 O2B_18 110.0(12) . . ?
O1B_18 Cl1B_18 O2B_18 103.6(11) . . ?
O3B_18 Cl1B_18 O4B_18 112.5(12) . . ?
O1B_18 Cl1B_18 O4B_18 113.6(12) . . ?
O2B_18 Cl1B_18 O4B_18 108.1(12) . . ?
Cl1B_18 O1B_18 C35_4 158(3) . . ?
N1_21 C2_21 C3_21 175(2) . . ?
C2_21 C3_21 H3A_21 109.5 . . ?
C2_21 C3_21 H3B_21 109.5 . . ?
H3A_21 C3_21 H3B_21 109.5 . . ?
C2_21 C3_21 H3C_21 109.5 . . ?
H3A_21 C3_21 H3C_21 109.5 . . ?
H3B_21 C3_21 H3C_21 109.5 . . ?
N1_22 C2_22 C3_22 173(2) . . ?
C2_22 C3_22 H3A_22 109.5 . . ?
C2_22 C3_22 H3B_22 109.5 . . ?
H3A_22 C3_22 H3B_22 109.5 . . ?
C2_22 C3_22 H3C_22 109.5 . . ?
H3A_22 C3_22 H3C_22 109.5 . . ?
H3B_22 C3_22 H3C_22 109.5 . . ?
N1_23 C2_23 C3_23 169.3 . . ?
C2_23 C3_23 H3A_23 109.5 . . ?
C2_23 C3_23 H3B_23 109.5 . . ?
H3A_23 C3_23 H3B_23 109.5 . . ?
C2_23 C3_23 H3C_23 109.5 . . ?
H3A_23 C3_23 H3C_23 109.5 . . ?
H3B_23 C3_23 H3C_23 109.5 . . ?

loop_
_geom_bond_atom_site_label_1
_geom_bond_atom_site_label_2
_geom_bond_distance
_geom_bond_site_symmetry_2
_geom_bond_publ_flag
Fe1 N1_2 1.936(12) . ?
Fe1 N1_1 1.952(10) . ?
Fe1 N1_3 1.955(11) . ?
Fe1 N8_3 1.959(11) . ?
Fe1 N8_2 1.966(10) . ?
Fe1 N8_1 1.974(10) . ?
Fe2 N1_4 1.955(13) . ?
Fe2 N8_4 1.963(12) . ?
Fe2 N8_5 1.979(11) . ?
Fe2 N36_1 1.983(11) . ?
Fe2 N1_5 1.984(11) . ?
Fe2 N29_1 2.022(10) . ?
Fe3 N36_4 1.943(11) . ?
Fe3 N36_2 1.964(11) . ?
Fe3 N29_4 1.966(10) . ?
Fe3 N1_6 1.984(10) . ?
Fe3 N29_2 1.985(11) . ?
Fe3 N8_6 2.019(10) . ?
Fe4 N36_3 1.976(11) . ?
Fe4 N29_3 1.977(11) . ?
Fe4 N36_6 1.977(11) . ?
Fe4 N29_6 1.986(10) . ?
Fe4 N36_5 1.989(11) . ?
Fe4 N29_5 2.005(10) . ?
N1_1 C2_1 1.329(14) . ?
N1_1 C6_1 1.376(14) . ?
C2_1 C3_1 1.401(17) . ?
C2_1 H2_1 0.9500 . ?
C3_1 C4_1 1.328(17) . ?
C3_1 H3_1 0.9500 . ?
C4_1 C5_1 1.359(17) . ?
C4_1 H4_1 0.9500 . ?
C5_1 C6_1 1.386(17) . ?
C5_1 H5_1 0.9500 . ?
C6_1 C7_1 1.453(16) . ?
C7_1 N8_1 1.261(15) . ?
C7_1 H7_1 0.9500 . ?
N8_1 N9_1 1.407(13) . ?
N9_1 C10_1 1.396(16) . ?
N9_1 C22_1 1.422(17) . ?
C10_1 O25_1 1.206(14) . ?
C10_1 C11_1 1.503(17) . ?
C11_1 C12_1 1.370(16) . ?
C11_1 C23_1 1.406(16) . ?
C12_1 C13_1 1.395(16) . ?
C12_1 H12_1 0.9500 . ?
C13_1 C14_1 1.335(16) . ?
C13_1 H13_1 0.9500 . ?
C14_1 C24_1 1.394(16) . ?
C14_1 C15_1 1.443(18) . ?
C15_1 O26_1 1.219(14) . ?
C15_1 N16_1 1.380(16) . ?
N16_1 C17_1 1.378(17) . ?
N16_1 N29_1 1.411(13) . ?
C17_1 O27_1 1.204(14) . ?
C17_1 C18_1 1.500(17) . ?
C18_1 C19_1 1.379(16) . ?
C18_1 C24_1 1.412(16) . ?
C19_1 C20_1 1.380(16) . ?
C19_1 H19_1 0.9500 . ?
C20_1 C21_1 1.350(16) . ?
C20_1 H20_1 0.9500 . ?
C21_1 C23_1 1.408(17) . ?
C21_1 C22_1 1.498(17) . ?
C22_1 O28_1 1.196(16) . ?
C23_1 C24_1 1.380(16) . ?
N29_1 C30_1 1.290(13) . ?
C30_1 C31_1 1.426(16) . ?
C30_1 H30_1 0.9500 . ?
C31_1 N36_1 1.354(15) . ?
C31_1 C32_1 1.381(16) . ?
C32_1 C33_1 1.403(17) . ?
C32_1 H32_1 0.9500 . ?
C33_1 C34_1 1.404(19) . ?
C33_1 H33_1 0.9500 . ?
C34_1 C35_1 1.345(18) . ?
C34_1 H34_1 0.9500 . ?
C35_1 N36_1 1.341(15) . ?
C35_1 H35_1 0.9500 . ?
N1_2 C6_2 1.343(17) . ?
N1_2 C2_2 1.355(15) . ?
C2_2 C3_2 1.379(18) . ?
C2_2 H2_2 0.9500 . ?
C3_2 C4_2 1.30(2) . ?
C3_2 H3_2 0.9500 . ?
C4_2 C5_2 1.44(2) . ?
C4_2 H4_2 0.9500 . ?
C5_2 C6_2 1.401(18) . ?
C5_2 H5_2 0.9500 . ?
C6_2 C7_2 1.493(17) . ?
C7_2 N8_2 1.266(14) . ?
C7_2 H7_2 0.9500 . ?
N8_2 N9_2 1.428(12) . ?
N9_2 C10_2 1.412(15) . ?
N9_2 C22_2 1.414(14) . ?
C10_2 O25_2 1.177(14) . ?
C10_2 C11_2 1.516(16) . ?
C11_2 C12_2 1.360(16) . ?
C11_2 C23_2 1.412(16) . ?
C12_2 C13_2 1.415(16) . ?
C12_2 H12_2 0.9500 . ?
C13_2 C14_2 1.363(15) . ?
C13_2 H13_2 0.9500 . ?
C14_2 C24_2 1.395(16) . ?
C14_2 C15_2 1.478(17) . ?
C15_2 O26_2 1.205(14) . ?
C15_2 N16_2 1.417(16) . ?
N16_2 C17_2 1.409(15) . ?
N16_2 N29_2 1.425(12) . ?
C17_2 O27_2 1.185(14) . ?
C17_2 C18_2 1.501(17) . ?
C18_2 C19_2 1.343(15) . ?
C18_2 C24_2 1.399(16) . ?
C19_2 C20_2 1.417(16) . ?
C19_2 H19_2 0.9500 . ?
C20_2 C21_2 1.346(15) . ?
C20_2 H20_2 0.9500 . ?
C21_2 C23_2 1.391(16) . ?
C21_2 C22_2 1.445(16) . ?
C22_2 O28_2 1.189(14) . ?
C23_2 C24_2 1.411(16) . ?
N29_2 C30_2 1.270(14) . ?
C30_2 C31_2 1.424(17) . ?
C30_2 H30_2 0.9500 . ?
C31_2 N36_2 1.342(16) . ?
C31_2 C32_2 1.415(17) . ?
C32_2 C33_2 1.396(17) . ?
C32_2 H32_2 0.9500 . ?
C33_2 C34_2 1.305(17) . ?
C33_2 H33_2 0.9500 . ?
C34_2 C35_2 1.411(17) . ?
C34_2 H34_2 0.9500 . ?
C35_2 N36_2 1.353(14) . ?
C35_2 H35_2 0.9500 . ?
N1_3 C2_3 1.301(16) . ?
N1_3 C6_3 1.339(16) . ?
C2_3 C3_3 1.424(18) . ?
C2_3 H2_3 0.9500 . ?
C3_3 C4_3 1.324(19) . ?
C3_3 H3_3 0.9500 . ?
C4_3 C5_3 1.348(19) . ?
C4_3 H4_3 0.9500 . ?
C5_3 C6_3 1.336(18) . ?
C5_3 H5_3 0.9500 . ?
C6_3 C7_3 1.429(18) . ?
C7_3 N8_3 1.290(15) . ?
C7_3 H7_3 0.9500 . ?
N8_3 N9_3 1.409(13) . ?
N9_3 C22_3 1.373(14) . ?
N9_3 C10_3 1.436(15) . ?
C10_3 O25_3 1.214(13) . ?
C10_3 C11_3 1.499(17) . ?
C11_3 C12_3 1.359(16) . ?
C11_3 C23_3 1.407(17) . ?
C12_3 C13_3 1.363(16) . ?
C12_3 H12_3 0.9500 . ?
C13_3 C14_3 1.320(15) . ?
C13_3 H13_3 0.9500 . ?
C14_3 C24_3 1.434(16) . ?
C14_3 C15_3 1.469(18) . ?
C15_3 O26_3 1.240(15) . ?
C15_3 N16_3 1.421(15) . ?
N16_3 C17_3 1.404(16) . ?
N16_3 N29_3 1.424(13) . ?
C17_3 O27_3 1.201(13) . ?
C17_3 C18_3 1.473(17) . ?
C18_3 C19_3 1.371(16) . ?
C18_3 C24_3 1.406(16) . ?
C19_3 C20_3 1.351(15) . ?
C19_3 H19_3 0.9500 . ?
C20_3 C21_3 1.362(16) . ?
C20_3 H20_3 0.9500 . ?
C21_3 C23_3 1.417(17) . ?
C21_3 C22_3 1.439(17) . ?
C22_3 O28_3 1.219(14) . ?
C23_3 C24_3 1.382(16) . ?
N29_3 C30_3 1.311(14) . ?
C30_3 C31_3 1.392(17) . ?
C30_3 H30_3 0.9500 . ?
C31_3 C32_3 1.371(17) . ?
C31_3 N36_3 1.380(15) . ?
C32_3 C33_3 1.369(18) . ?
C32_3 H32_3 0.9500 . ?
C33_3 C34_3 1.358(19) . ?
C33_3 H33_3 0.9500 . ?
C34_3 C35_3 1.350(17) . ?
C34_3 H34_3 0.9500 . ?
C35_3 N36_3 1.352(15) . ?
C35_3 H35_3 0.9500 . ?
N1_4 C2_4 1.302(16) . ?
N1_4 C6_4 1.346(18) . ?
C2_4 C3_4 1.388(18) . ?
C2_4 H2_4 0.9500 . ?
C3_4 C4_4 1.376(18) . ?
C3_4 H3_4 0.9500 . ?
C4_4 C5_4 1.342(18) . ?
C4_4 H4_4 0.9500 . ?
C5_4 C6_4 1.362(18) . ?
C5_4 H5_4 0.9500 . ?
C6_4 C7_4 1.435(19) . ?
C7_4 N8_4 1.272(16) . ?
C7_4 H7_4 0.9500 . ?
N8_4 N9_4 1.429(14) . ?
N9_4 C22_4 1.386(16) . ?
N9_4 C10_4 1.417(15) . ?
C10_4 O25_4 1.211(14) . ?
C10_4 C11_4 1.449(18) . ?
C11_4 C12_4 1.375(16) . ?
C11_4 C23_4 1.398(16) . ?
C12_4 C13_4 1.431(17) . ?
C12_4 H12_4 0.9500 . ?
C13_4 C14_4 1.352(16) . ?
C13_4 H13_4 0.9500 . ?
C14_4 C24_4 1.441(16) . ?
C14_4 C15_4 1.476(17) . ?
C15_4 O26_4 1.219(14) . ?
C15_4 N16_4 1.412(16) . ?
N16_4 C17_4 1.411(15) . ?
N16_4 N29_4 1.430(12) . ?
C17_4 O27_4 1.185(14) . ?
C17_4 C18_4 1.470(17) . ?
C18_4 C19_4 1.359(15) . ?
C18_4 C24_4 1.389(16) . ?
C19_4 C20_4 1.380(16) . ?
C19_4 H19_4 0.9500 . ?
C20_4 C21_4 1.352(16) . ?
C20_4 H20_4 0.9500 . ?
C21_4 C23_4 1.415(16) . ?
C21_4 C22_4 1.486(18) . ?
C22_4 O28_4 1.224(15) . ?
C23_4 C24_4 1.381(16) . ?
N29_4 C30_4 1.316(14) . ?
C30_4 C31_4 1.429(17) . ?
C30_4 H30_4 0.9500 . ?
C31_4 N36_4 1.353(15) . ?
C31_4 C32_4 1.391(17) . ?
C32_4 C33_4 1.359(17) . ?
C32_4 H32_4 0.9500 . ?
C33_4 C34_4 1.338(17) . ?
C33_4 H33_4 0.9500 . ?
C34_4 C35_4 1.376(17) . ?
C34_4 H34_4 0.9500 . ?
C35_4 N36_4 1.333(14) . ?
C35_4 O1B_18 1.90(3) . ?
C35_4 H35_4 0.9500 . ?
N1_5 C2_5 1.339(16) . ?
N1_5 C6_5 1.378(18) . ?
C2_5 C3_5 1.366(18) . ?
C2_5 H2_5 0.9500 . ?
C3_5 C4_5 1.35(2) . ?
C3_5 H3_5 0.9500 . ?
C4_5 C5_5 1.33(2) . ?
C4_5 H4_5 0.9500 . ?
C5_5 C6_5 1.33(2) . ?
C5_5 H5_5 0.9500 . ?
C6_5 C7_5 1.44(2) . ?
C7_5 N8_5 1.281(15) . ?
C7_5 H7_5 0.9500 . ?
N8_5 N9_5 1.427(13) . ?
N9_5 C22_5 1.396(16) . ?
N9_5 C10_5 1.446(16) . ?
C10_5 O25_5 1.185(14) . ?
C10_5 C11_5 1.477(17) . ?
C11_5 C12_5 1.371(16) . ?
C11_5 C23_5 1.403(16) . ?
C12_5 C13_5 1.402(16) . ?
C12_5 H12_5 0.9500 . ?
C13_5 C14_5 1.367(16) . ?
C13_5 H13_5 0.9500 . ?
C14_5 C24_5 1.399(16) . ?
C14_5 C15_5 1.473(18) . ?
C15_5 O26_5 1.212(14) . ?
C15_5 N16_5 1.399(15) . ?
N16_5 N29_5 1.416(13) . ?
N16_5 C17_5 1.421(15) . ?
C17_5 O27_5 1.219(14) . ?
C17_5 C18_5 1.469(17) . ?
C18_5 C19_5 1.357(15) . ?
C18_5 C24_5 1.388(15) . ?
C19_5 C20_5 1.415(16) . ?
C19_5 H19_5 0.9500 . ?
C20_5 C21_5 1.385(16) . ?
C20_5 H20_5 0.9500 . ?
C21_5 C23_5 1.459(16) . ?
C21_5 C22_5 1.483(18) . ?
C22_5 O28_5 1.191(15) . ?
C23_5 C24_5 1.404(16) . ?
N29_5 C30_5 1.285(15) . ?
C30_5 C31_5 1.436(18) . ?
C30_5 H30_5 0.9500 . ?
C31_5 N36_5 1.340(15) . ?
C31_5 C32_5 1.354(17) . ?
C32_5 C33_5 1.327(18) . ?
C32_5 H32_5 0.9500 . ?
C33_5 C34_5 1.363(19) . ?
C33_5 H33_5 0.9500 . ?
C34_5 C35_5 1.390(18) . ?
C34_5 H34_5 0.9500 . ?
C35_5 N36_5 1.314(16) . ?
C35_5 H35_5 0.9500 . ?
N1_6 C2_6 1.344(15) . ?
N1_6 C6_6 1.404(15) . ?
C2_6 C3_6 1.341(17) . ?
C2_6 H2_6 0.9500 . ?
C3_6 C4_6 1.369(19) . ?
C3_6 H3_6 0.9500 . ?
C4_6 C5_6 1.368(17) . ?
C4_6 H4_6 0.9500 . ?
C5_6 C6_6 1.355(16) . ?
C5_6 H5_6 0.9500 . ?
C6_6 C7_6 1.414(16) . ?
C7_6 N8_6 1.266(13) . ?
C7_6 H7_6 0.9500 . ?
N8_6 N9_6 1.430(12) . ?
N9_6 C10_6 1.386(15) . ?
N9_6 C22_6 1.416(14) . ?
C10_6 O25_6 1.194(13) . ?
C10_6 C11_6 1.480(16) . ?
C11_6 C12_6 1.360(15) . ?
C11_6 C23_6 1.405(15) . ?
C12_6 C13_6 1.401(16) . ?
C12_6 H12_6 0.9500 . ?
C13_6 C14_6 1.365(15) . ?
C13_6 H13_6 0.9500 . ?
C14_6 C24_6 1.375(15) . ?
C14_6 C15_6 1.481(17) . ?
C15_6 O26_6 1.183(14) . ?
C15_6 N16_6 1.447(15) . ?
N16_6 C17_6 1.400(15) . ?
N16_6 N29_6 1.436(12) . ?
C17_6 O27_6 1.208(13) . ?
C17_6 C18_6 1.471(16) . ?
C18_6 C19_6 1.336(15) . ?
C18_6 C24_6 1.447(15) . ?
C19_6 C20_6 1.427(15) . ?
C19_6 H19_6 0.9500 . ?
C20_6 C21_6 1.382(15) . ?
C20_6 H20_6 0.9500 . ?
C21_6 C23_6 1.372(15) . ?
C21_6 C22_6 1.450(16) . ?
C22_6 O28_6 1.216(14) . ?
C23_6 C24_6 1.422(15) . ?
N29_6 C30_6 1.273(13) . ?
C30_6 C31_6 1.411(16) . ?
C30_6 H30_6 0.9500 . ?
C31_6 N36_6 1.314(15) . ?
C31_6 C32_6 1.389(17) . ?
C32_6 C33_6 1.383(18) . ?
C32_6 H32_6 0.9500 . ?
C33_6 C34_6 1.410(17) . ?
C33_6 H33_6 0.9500 . ?
C34_6 C35_6 1.427(17) . ?
C34_6 H34_6 0.9500 . ?
C35_6 N36_6 1.319(15) . ?
C35_6 H35_6 0.9500 . ?
Cl1_11 O3_11 1.476(8) . ?
Cl1_11 O4_11 1.478(8) . ?
Cl1_11 O5_11 1.482(8) . ?
Cl1_11 O2_11 1.482(7) . ?
Cl1_12 O2_12 1.464(9) . ?
Cl1_12 O4_12 1.503(9) . ?
Cl1_12 O3_12 1.517(10) . ?
Cl1_12 O5_12 1.526(9) . ?
Cl1_13 O4_13 1.329(13) . ?
Cl1_13 O2_13 1.351(12) . ?
Cl1_13 O3_13 1.386(15) . ?
Cl1_13 O5_13 1.394(15) . ?
Cl1_14 O5_14 1.408(10) . ?
Cl1_14 O3_14 1.420(10) . ?
Cl1_14 O2_14 1.426(11) . ?
Cl1_14 O4_14 1.438(9) . ?
Cl1_15 O3_15 1.458(10) . ?
Cl1_15 O2_15 1.459(12) . ?
Cl1_15 O4_15 1.476(11) . ?
Cl1_15 O5_15 1.483(11) . ?
Cl1_16 O2_16 1.496(9) . ?
Cl1_16 O3_16 1.506(9) . ?
Cl1_16 O5_16 1.517(9) . ?
Cl1_16 O4_16 1.529(10) . ?
Cl1_17 O3_17 1.481(10) . ?
Cl1_17 O4_17 1.492(10) . ?
Cl1_17 O5_17 1.500(10) . ?
Cl1_17 O2_17 1.501(10) . ?
Cl1B_17 O4B_17 1.494(10) . ?
Cl1B_17 O2B_17 1.497(10) . ?
Cl1B_17 O5B_17 1.499(10) . ?
Cl1B_17 O3B_17 1.500(10) . ?
Cl_18 O3_18 1.495(11) . ?
Cl_18 O5_18 1.495(10) . ?
Cl_18 O4_18 1.498(10) . ?
Cl_18 O2_18 1.509(10) . ?
Cl1B_18 O3B_18 1.493(10) . ?
Cl1B_18 O1B_18 1.496(10) . ?
Cl1B_18 O2B_18 1.497(11) . ?
Cl1B_18 O4B_18 1.503(11) . ?
N1_21 C2_21 1.20(2) . ?
C2_21 C3_21 1.53(2) . ?
C3_21 H3A_21 0.9800 . ?
C3_21 H3B_21 0.9800 . ?
C3_21 H3C_21 0.9800 . ?
N1_22 C2_22 1.30(3) . ?
C2_22 C3_22 1.68(3) . ?
C3_22 H3A_22 0.9800 . ?
C3_22 H3B_22 0.9800 . ?
C3_22 H3C_22 0.9800 . ?
N1_23 C2_23 1.2953 . ?
C2_23 C3_23 1.6230 . ?
C3_23 H3A_23 0.9800 . ?
C3_23 H3B_23 0.9800 . ?
C3_23 H3C_23 0.9800 . ?

loop_
_geom_torsion_atom_site_label_1
_geom_torsion_atom_site_label_2
_geom_torsion_atom_site_label_3
_geom_torsion_atom_site_label_4
_geom_torsion
_geom_torsion_site_symmetry_1
_geom_torsion_site_symmetry_2
_geom_torsion_site_symmetry_3
_geom_torsion_site_symmetry_4
_geom_torsion_publ_flag
C6_1 N1_1 C2_1 C3_1 -2.0(18) . . . . ?
Fe1 N1_1 C2_1 C3_1 176.9(9) . . . . ?
N1_1 C2_1 C3_1 C4_1 0(2) . . . . ?
C2_1 C3_1 C4_1 C5_1 3(2) . . . . ?
C3_1 C4_1 C5_1 C6_1 -3(2) . . . . ?
C2_1 N1_1 C6_1 C5_1 1.7(19) . . . . ?
Fe1 N1_1 C6_1 C5_1 -177.3(11) . . . . ?
C2_1 N1_1 C6_1 C7_1 175.6(11) . . . . ?
Fe1 N1_1 C6_1 C7_1 -3.4(14) . . . . ?
C4_1 C5_1 C6_1 N1_1 1(2) . . . . ?
C4_1 C5_1 C6_1 C7_1 -172.2(14) . . . . ?
N1_1 C6_1 C7_1 N8_1 -1.3(17) . . . . ?
C5_1 C6_1 C7_1 N8_1 172.4(14) . . . . ?
C6_1 C7_1 N8_1 N9_1 -169.7(11) . . . . ?
C6_1 C7_1 N8_1 Fe1 5.2(16) . . . . ?
C7_1 N8_1 N9_1 C10_1 -109.7(12) . . . . ?
Fe1 N8_1 N9_1 C10_1 76.6(13) . . . . ?
C7_1 N8_1 N9_1 C22_1 58.5(14) . . . . ?
Fe1 N8_1 N9_1 C22_1 -115.2(11) . . . . ?
N8_1 N9_1 C10_1 O25_1 2.2(16) . . . . ?
C22_1 N9_1 C10_1 O25_1 -164.6(11) . . . . ?
N8_1 N9_1 C10_1 C11_1 -178.4(9) . . . . ?
C22_1 N9_1 C10_1 C11_1 14.8(16) . . . . ?
O25_1 C10_1 C11_1 C12_1 -4.2(18) . . . . ?
N9_1 C10_1 C11_1 C12_1 176.4(10) . . . . ?
O25_1 C10_1 C11_1 C23_1 174.7(12) . . . . ?
N9_1 C10_1 C11_1 C23_1 -4.7(16) . . . . ?
C23_1 C11_1 C12_1 C13_1 1.7(18) . . . . ?
C10_1 C11_1 C12_1 C13_1 -179.4(11) . . . . ?
C11_1 C12_1 C13_1 C14_1 -2.5(19) . . . . ?
C12_1 C13_1 C14_1 C24_1 3.0(19) . . . . ?
C12_1 C13_1 C14_1 C15_1 -175.7(12) . . . . ?
C13_1 C14_1 C15_1 O26_1 5(2) . . . . ?
C24_1 C14_1 C15_1 O26_1 -173.5(12) . . . . ?
C13_1 C14_1 C15_1 N16_1 -176.8(12) . . . . ?
C24_1 C14_1 C15_1 N16_1 4.5(18) . . . . ?
O26_1 C15_1 N16_1 C17_1 174.2(11) . . . . ?
C14_1 C15_1 N16_1 C17_1 -3.9(18) . . . . ?
O26_1 C15_1 N16_1 N29_1 -1.6(17) . . . . ?
C14_1 C15_1 N16_1 N29_1 -179.6(10) . . . . ?
C15_1 N16_1 C17_1 O27_1 -179.8(12) . . . . ?
N29_1 N16_1 C17_1 O27_1 -3.9(17) . . . . ?
C15_1 N16_1 C17_1 C18_1 0.1(17) . . . . ?
N29_1 N16_1 C17_1 C18_1 176.0(10) . . . . ?
O27_1 C17_1 C18_1 C19_1 5.0(19) . . . . ?
N16_1 C17_1 C18_1 C19_1 -174.8(11) . . . . ?
O27_1 C17_1 C18_1 C24_1 -177.0(11) . . . . ?
N16_1 C17_1 C18_1 C24_1 3.2(16) . . . . ?
C24_1 C18_1 C19_1 C20_1 1.3(18) . . . . ?
C17_1 C18_1 C19_1 C20_1 179.2(11) . . . . ?
C18_1 C19_1 C20_1 C21_1 0.2(19) . . . . ?
C19_1 C20_1 C21_1 C23_1 -1.0(19) . . . . ?
C19_1 C20_1 C21_1 C22_1 -179.0(11) . . . . ?
C10_1 N9_1 C22_1 O28_1 164.7(12) . . . . ?
N8_1 N9_1 C22_1 O28_1 -2.4(17) . . . . ?
C10_1 N9_1 C22_1 C21_1 -16.6(16) . . . . ?
N8_1 N9_1 C22_1 C21_1 176.3(10) . . . . ?
C20_1 C21_1 C22_1 O28_1 5.1(19) . . . . ?
C23_1 C21_1 C22_1 O28_1 -172.9(12) . . . . ?
C20_1 C21_1 C22_1 N9_1 -173.6(11) . . . . ?
C23_1 C21_1 C22_1 N9_1 8.4(17) . . . . ?
C12_1 C11_1 C23_1 C24_1 -1.6(17) . . . . ?
C10_1 C11_1 C23_1 C24_1 179.6(11) . . . . ?
C12_1 C11_1 C23_1 C21_1 176.9(11) . . . . ?
C10_1 C11_1 C23_1 C21_1 -2.0(18) . . . . ?
C20_1 C21_1 C23_1 C24_1 0.4(19) . . . . ?
C22_1 C21_1 C23_1 C24_1 178.4(11) . . . . ?
C20_1 C21_1 C23_1 C11_1 -178.0(11) . . . . ?
C22_1 C21_1 C23_1 C11_1 0.0(18) . . . . ?
C11_1 C23_1 C24_1 C14_1 2.1(18) . . . . ?
C21_1 C23_1 C24_1 C14_1 -176.3(11) . . . . ?
C11_1 C23_1 C24_1 C18_1 179.4(10) . . . . ?
C21_1 C23_1 C24_1 C18_1 1.0(17) . . . . ?
C13_1 C14_1 C24_1 C23_1 -2.8(18) . . . . ?
C15_1 C14_1 C24_1 C23_1 175.9(12) . . . . ?
C13_1 C14_1 C24_1 C18_1 -180.0(11) . . . . ?
C15_1 C14_1 C24_1 C18_1 -1.2(18) . . . . ?
C19_1 C18_1 C24_1 C23_1 -1.8(17) . . . . ?
C17_1 C18_1 C24_1 C23_1 -179.8(11) . . . . ?
C19_1 C18_1 C24_1 C14_1 175.4(11) . . . . ?
C17_1 C18_1 C24_1 C14_1 -2.5(17) . . . . ?
C17_1 N16_1 N29_1 C30_1 -78.4(14) . . . . ?
C15_1 N16_1 N29_1 C30_1 97.7(13) . . . . ?
C17_1 N16_1 N29_1 Fe2 109.1(11) . . . . ?
C15_1 N16_1 N29_1 Fe2 -74.8(14) . . . . ?
N16_1 N29_1 C30_1 C31_1 -178.7(11) . . . . ?
Fe2 N29_1 C30_1 C31_1 -5.0(15) . . . . ?
N29_1 C30_1 C31_1 N36_1 4.6(18) . . . . ?
N29_1 C30_1 C31_1 C32_1 -178.1(12) . . . . ?
N36_1 C31_1 C32_1 C33_1 -2(2) . . . . ?
C30_1 C31_1 C32_1 C33_1 -178.7(12) . . . . ?
C31_1 C32_1 C33_1 C34_1 1(2) . . . . ?
C32_1 C33_1 C34_1 C35_1 -1(2) . . . . ?
C33_1 C34_1 C35_1 N36_1 3(2) . . . . ?
C34_1 C35_1 N36_1 C31_1 -4(2) . . . . ?
C34_1 C35_1 N36_1 Fe2 178.9(11) . . . . ?
C32_1 C31_1 N36_1 C35_1 3(2) . . . . ?
C30_1 C31_1 N36_1 C35_1 -179.5(11) . . . . ?
C32_1 C31_1 N36_1 Fe2 -179.1(10) . . . . ?
C30_1 C31_1 N36_1 Fe2 -1.9(14) . . . . ?
C6_2 N1_2 C2_2 C3_2 1.1(18) . . . . ?
Fe1 N1_2 C2_2 C3_2 178.1(10) . . . . ?
N1_2 C2_2 C3_2 C4_2 -2(2) . . . . ?
C2_2 C3_2 C4_2 C5_2 1(3) . . . . ?
C3_2 C4_2 C5_2 C6_2 1(2) . . . . ?
C2_2 N1_2 C6_2 C5_2 0.4(18) . . . . ?
Fe1 N1_2 C6_2 C5_2 -177.1(10) . . . . ?
C2_2 N1_2 C6_2 C7_2 -180.0(10) . . . . ?
Fe1 N1_2 C6_2 C7_2 2.5(13) . . . . ?
C4_2 C5_2 C6_2 N1_2 -1(2) . . . . ?
C4_2 C5_2 C6_2 C7_2 179.1(12) . . . . ?
N1_2 C6_2 C7_2 N8_2 -3.3(16) . . . . ?
C5_2 C6_2 C7_2 N8_2 176.3(12) . . . . ?
C6_2 C7_2 N8_2 N9_2 177.4(9) . . . . ?
C6_2 C7_2 N8_2 Fe1 2.5(14) . . . . ?
C7_2 N8_2 N9_2 C10_2 79.9(13) . . . . ?
Fe1 N8_2 N9_2 C10_2 -106.3(11) . . . . ?
C7_2 N8_2 N9_2 C22_2 -98.0(13) . . . . ?
Fe1 N8_2 N9_2 C22_2 75.8(13) . . . . ?
C22_2 N9_2 C10_2 O25_2 175.0(13) . . . . ?
N8_2 N9_2 C10_2 O25_2 -2.6(19) . . . . ?
C22_2 N9_2 C10_2 C11_2 -3.7(18) . . . . ?
N8_2 N9_2 C10_2 C11_2 178.7(10) . . . . ?
O25_2 C10_2 C11_2 C12_2 -5(2) . . . . ?
N9_2 C10_2 C11_2 C12_2 173.3(12) . . . . ?
O25_2 C10_2 C11_2 C23_2 175.2(13) . . . . ?
N9_2 C10_2 C11_2 C23_2 -6.1(17) . . . . ?
C23_2 C11_2 C12_2 C13_2 0(2) . . . . ?
C10_2 C11_2 C12_2 C13_2 -179.0(12) . . . . ?
C11_2 C12_2 C13_2 C14_2 -4(2) . . . . ?
C12_2 C13_2 C14_2 C24_2 3(2) . . . . ?
C12_2 C13_2 C14_2 C15_2 178.5(12) . . . . ?
C13_2 C14_2 C15_2 O26_2 -3(2) . . . . ?
C24_2 C14_2 C15_2 O26_2 171.7(13) . . . . ?
C13_2 C14_2 C15_2 N16_2 175.0(12) . . . . ?
C24_2 C14_2 C15_2 N16_2 -9.8(18) . . . . ?
O26_2 C15_2 N16_2 C17_2 -164.1(13) . . . . ?
C14_2 C15_2 N16_2 C17_2 17.4(19) . . . . ?
O26_2 C15_2 N16_2 N29_2 -3.5(18) . . . . ?
C14_2 C15_2 N16_2 N29_2 178.0(10) . . . . ?
C15_2 N16_2 C17_2 O27_2 165.5(13) . . . . ?
N29_2 N16_2 C17_2 O27_2 4.9(19) . . . . ?
C15_2 N16_2 C17_2 C18_2 -15.3(18) . . . . ?
N29_2 N16_2 C17_2 C18_2 -175.8(10) . . . . ?
O27_2 C17_2 C18_2 C19_2 2(2) . . . . ?
N16_2 C17_2 C18_2 C19_2 -177.2(12) . . . . ?
O27_2 C17_2 C18_2 C24_2 -174.9(14) . . . . ?
N16_2 C17_2 C18_2 C24_2 5.8(18) . . . . ?
C24_2 C18_2 C19_2 C20_2 3(2) . . . . ?
C17_2 C18_2 C19_2 C20_2 -174.4(12) . . . . ?
C18_2 C19_2 C20_2 C21_2 -2(2) . . . . ?
C19_2 C20_2 C21_2 C23_2 -1(2) . . . . ?
C19_2 C20_2 C21_2 C22_2 173.5(12) . . . . ?
C10_2 N9_2 C22_2 O28_2 -166.4(12) . . . . ?
N8_2 N9_2 C22_2 O28_2 11.2(17) . . . . ?
C10_2 N9_2 C22_2 C21_2 14.5(18) . . . . ?
N8_2 N9_2 C22_2 C21_2 -167.9(10) . . . . ?
C20_2 C21_2 C22_2 O28_2 -10(2) . . . . ?
C23_2 C21_2 C22_2 O28_2 165.0(13) . . . . ?
C20_2 C21_2 C22_2 N9_2 169.5(12) . . . . ?
C23_2 C21_2 C22_2 N9_2 -15.9(18) . . . . ?
C20_2 C21_2 C23_2 C24_2 2.7(19) . . . . ?
C22_2 C21_2 C23_2 C24_2 -171.9(12) . . . . ?
C20_2 C21_2 C23_2 C11_2 -177.9(12) . . . . ?
C22_2 C21_2 C23_2 C11_2 7.5(19) . . . . ?
C12_2 C11_2 C23_2 C21_2 -175.2(13) . . . . ?
C10_2 C11_2 C23_2 C21_2 4.2(19) . . . . ?
C12_2 C11_2 C23_2 C24_2 4(2) . . . . ?
C10_2 C11_2 C23_2 C24_2 -176.4(12) . . . . ?
C13_2 C14_2 C24_2 C18_2 177.3(12) . . . . ?
C15_2 C14_2 C24_2 C18_2 2(2) . . . . ?
C13_2 C14_2 C24_2 C23_2 1(2) . . . . ?
C15_2 C14_2 C24_2 C23_2 -173.8(12) . . . . ?
C19_2 C18_2 C24_2 C14_2 -177.0(13) . . . . ?
C17_2 C18_2 C24_2 C14_2 0(2) . . . . ?
C19_2 C18_2 C24_2 C23_2 -1(2) . . . . ?
C17_2 C18_2 C24_2 C23_2 175.9(12) . . . . ?
C21_2 C23_2 C24_2 C14_2 174.4(12) . . . . ?
C11_2 C23_2 C24_2 C14_2 -5.0(19) . . . . ?
C21_2 C23_2 C24_2 C18_2 -1.7(19) . . . . ?
C11_2 C23_2 C24_2 C18_2 178.9(12) . . . . ?
C17_2 N16_2 N29_2 C30_2 98.6(13) . . . . ?
C15_2 N16_2 N29_2 C30_2 -64.2(14) . . . . ?
C17_2 N16_2 N29_2 Fe3 -82.8(13) . . . . ?
C15_2 N16_2 N29_2 Fe3 114.3(11) . . . . ?
N16_2 N29_2 C30_2 C31_2 173.4(10) . . . . ?
Fe3 N29_2 C30_2 C31_2 -5.4(15) . . . . ?
N29_2 C30_2 C31_2 N36_2 -1.4(18) . . . . ?
N29_2 C30_2 C31_2 C32_2 178.3(12) . . . . ?
N36_2 C31_2 C32_2 C33_2 -3(2) . . . . ?
C30_2 C31_2 C32_2 C33_2 177.6(12) . . . . ?
C31_2 C32_2 C33_2 C34_2 1(2) . . . . ?
C32_2 C33_2 C34_2 C35_2 0(2) . . . . ?
C33_2 C34_2 C35_2 N36_2 1.4(19) . . . . ?
C32_2 C31_2 N36_2 C35_2 3.7(19) . . . . ?
C30_2 C31_2 N36_2 C35_2 -176.6(11) . . . . ?
C32_2 C31_2 N36_2 Fe3 -172.3(10) . . . . ?
C30_2 C31_2 N36_2 Fe3 7.4(15) . . . . ?
C34_2 C35_2 N36_2 C31_2 -3.0(17) . . . . ?
C34_2 C35_2 N36_2 Fe3 172.1(9) . . . . ?
C6_3 N1_3 C2_3 C3_3 3(2) . . . . ?
Fe1 N1_3 C2_3 C3_3 178.6(10) . . . . ?
N1_3 C2_3 C3_3 C4_3 -4(2) . . . . ?
C2_3 C3_3 C4_3 C5_3 3(2) . . . . ?
C3_3 C4_3 C5_3 C6_3 -2(2) . . . . ?
C4_3 C5_3 C6_3 N1_3 1(2) . . . . ?
C4_3 C5_3 C6_3 C7_3 -178.6(13) . . . . ?
C2_3 N1_3 C6_3 C5_3 -2(2) . . . . ?
Fe1 N1_3 C6_3 C5_3 -177.7(11) . . . . ?
C2_3 N1_3 C6_3 C7_3 178.0(11) . . . . ?
Fe1 N1_3 C6_3 C7_3 2.1(15) . . . . ?
C5_3 C6_3 C7_3 N8_3 176.2(12) . . . . ?
N1_3 C6_3 C7_3 N8_3 -3.7(17) . . . . ?
C6_3 C7_3 N8_3 N9_3 174.7(10) . . . . ?
C6_3 C7_3 N8_3 Fe1 3.5(15) . . . . ?
C7_3 N8_3 N9_3 C22_3 97.0(13) . . . . ?
Fe1 N8_3 N9_3 C22_3 -93.2(11) . . . . ?
C7_3 N8_3 N9_3 C10_3 -77.5(12) . . . . ?
Fe1 N8_3 N9_3 C10_3 92.3(11) . . . . ?
C22_3 N9_3 C10_3 O25_3 -176.0(11) . . . . ?
N8_3 N9_3 C10_3 O25_3 -1.9(15) . . . . ?
C22_3 N9_3 C10_3 C11_3 6.0(16) . . . . ?
N8_3 N9_3 C10_3 C11_3 -179.9(10) . . . . ?
O25_3 C10_3 C11_3 C12_3 2.5(19) . . . . ?
N9_3 C10_3 C11_3 C12_3 -179.7(11) . . . . ?
O25_3 C10_3 C11_3 C23_3 -179.6(12) . . . . ?
N9_3 C10_3 C11_3 C23_3 -1.8(16) . . . . ?
C23_3 C11_3 C12_3 C13_3 -0.4(19) . . . . ?
C10_3 C11_3 C12_3 C13_3 177.4(11) . . . . ?
C11_3 C12_3 C13_3 C14_3 1.0(19) . . . . ?
C12_3 C13_3 C14_3 C24_3 0.0(19) . . . . ?
C12_3 C13_3 C14_3 C15_3 179.3(11) . . . . ?
C13_3 C14_3 C15_3 O26_3 6.8(19) . . . . ?
C24_3 C14_3 C15_3 O26_3 -173.9(11) . . . . ?
C13_3 C14_3 C15_3 N16_3 -177.8(11) . . . . ?
C24_3 C14_3 C15_3 N16_3 1.5(16) . . . . ?
O26_3 C15_3 N16_3 C17_3 176.7(11) . . . . ?
C14_3 C15_3 N16_3 C17_3 1.0(16) . . . . ?
O26_3 C15_3 N16_3 N29_3 -2.4(16) . . . . ?
C14_3 C15_3 N16_3 N29_3 -178.1(10) . . . . ?
C15_3 N16_3 C17_3 O27_3 175.1(11) . . . . ?
N29_3 N16_3 C17_3 O27_3 -5.8(17) . . . . ?
C15_3 N16_3 C17_3 C18_3 -3.5(17) . . . . ?
N29_3 N16_3 C17_3 C18_3 175.6(10) . . . . ?
O27_3 C17_3 C18_3 C19_3 5.7(19) . . . . ?
N16_3 C17_3 C18_3 C19_3 -175.7(11) . . . . ?
O27_3 C17_3 C18_3 C24_3 -175.1(12) . . . . ?
N16_3 C17_3 C18_3 C24_3 3.5(17) . . . . ?
C24_3 C18_3 C19_3 C20_3 -0.1(18) . . . . ?
C17_3 C18_3 C19_3 C20_3 179.1(11) . . . . ?
C18_3 C19_3 C20_3 C21_3 0.9(19) . . . . ?
C19_3 C20_3 C21_3 C23_3 0.9(19) . . . . ?
C19_3 C20_3 C21_3 C22_3 179.6(12) . . . . ?
N8_3 N9_3 C22_3 O28_3 -0.8(18) . . . . ?
C10_3 N9_3 C22_3 O28_3 173.0(12) . . . . ?
N8_3 N9_3 C22_3 C21_3 178.9(10) . . . . ?
C10_3 N9_3 C22_3 C21_3 -7.2(18) . . . . ?
C20_3 C21_3 C22_3 O28_3 5(2) . . . . ?
C23_3 C21_3 C22_3 O28_3 -176.1(13) . . . . ?
C20_3 C21_3 C22_3 N9_3 -174.5(11) . . . . ?
C23_3 C21_3 C22_3 N9_3 4.2(18) . . . . ?
C12_3 C11_3 C23_3 C24_3 -1.1(18) . . . . ?
C10_3 C11_3 C23_3 C24_3 -179.0(11) . . . . ?
C12_3 C11_3 C23_3 C21_3 177.1(12) . . . . ?
C10_3 C11_3 C23_3 C21_3 -0.7(18) . . . . ?
C20_3 C21_3 C23_3 C24_3 -3.5(18) . . . . ?
C22_3 C21_3 C23_3 C24_3 177.8(12) . . . . ?
C20_3 C21_3 C23_3 C11_3 178.3(12) . . . . ?
C22_3 C21_3 C23_3 C11_3 -0.4(19) . . . . ?
C11_3 C23_3 C24_3 C18_3 -177.5(10) . . . . ?
C21_3 C23_3 C24_3 C18_3 4.2(17) . . . . ?
C11_3 C23_3 C24_3 C14_3 2.1(17) . . . . ?
C21_3 C23_3 C24_3 C14_3 -176.2(11) . . . . ?
C19_3 C18_3 C24_3 C23_3 -2.4(17) . . . . ?
C17_3 C18_3 C24_3 C23_3 178.3(11) . . . . ?
C19_3 C18_3 C24_3 C14_3 178.1(11) . . . . ?
C17_3 C18_3 C24_3 C14_3 -1.2(17) . . . . ?
C13_3 C14_3 C24_3 C23_3 -1.6(18) . . . . ?
C15_3 C14_3 C24_3 C23_3 179.1(11) . . . . ?
C13_3 C14_3 C24_3 C18_3 177.9(12) . . . . ?
C15_3 C14_3 C24_3 C18_3 -1.4(17) . . . . ?
C17_3 N16_3 N29_3 C30_3 113.7(12) . . . . ?
C15_3 N16_3 N29_3 C30_3 -67.1(13) . . . . ?
C17_3 N16_3 N29_3 Fe4 -77.0(12) . . . . ?
C15_3 N16_3 N29_3 Fe4 102.1(11) . . . . ?
N16_3 N29_3 C30_3 C31_3 178.5(11) . . . . ?
Fe4 N29_3 C30_3 C31_3 7.5(15) . . . . ?
N29_3 C30_3 C31_3 C32_3 178.9(12) . . . . ?
N29_3 C30_3 C31_3 N36_3 1.1(18) . . . . ?
N36_3 C31_3 C32_3 C33_3 5(2) . . . . ?
C30_3 C31_3 C32_3 C33_3 -172.9(14) . . . . ?
C31_3 C32_3 C33_3 C34_3 -1(2) . . . . ?
C32_3 C33_3 C34_3 C35_3 -3(2) . . . . ?
C33_3 C34_3 C35_3 N36_3 5(2) . . . . ?
C34_3 C35_3 N36_3 C31_3 -1(2) . . . . ?
C34_3 C35_3 N36_3 Fe4 -177.1(10) . . . . ?
C32_3 C31_3 N36_3 C35_3 -3.4(18) . . . . ?
C30_3 C31_3 N36_3 C35_3 174.5(12) . . . . ?
C32_3 C31_3 N36_3 Fe4 173.1(10) . . . . ?
C30_3 C31_3 N36_3 Fe4 -9.0(14) . . . . ?
C6_4 N1_4 C2_4 C3_4 -5.5(19) . . . . ?
Fe2 N1_4 C2_4 C3_4 179.1(9) . . . . ?
N1_4 C2_4 C3_4 C4_4 2(2) . . . . ?
C2_4 C3_4 C4_4 C5_4 2(2) . . . . ?
C3_4 C4_4 C5_4 C6_4 -2(2) . . . . ?
C2_4 N1_4 C6_4 C5_4 5.6(18) . . . . ?
Fe2 N1_4 C6_4 C5_4 -178.2(10) . . . . ?
C2_4 N1_4 C6_4 C7_4 -174.1(12) . . . . ?
Fe2 N1_4 C6_4 C7_4 2.1(14) . . . . ?
C4_4 C5_4 C6_4 N1_4 -2(2) . . . . ?
C4_4 C5_4 C6_4 C7_4 177.6(13) . . . . ?
N1_4 C6_4 C7_4 N8_4 2.1(17) . . . . ?
C5_4 C6_4 C7_4 N8_4 -177.6(12) . . . . ?
C6_4 C7_4 N8_4 N9_4 -174.1(10) . . . . ?
C6_4 C7_4 N8_4 Fe2 -5.4(15) . . . . ?
C7_4 N8_4 N9_4 C22_4 -104.9(14) . . . . ?
Fe2 N8_4 N9_4 C22_4 88.0(14) . . . . ?
C7_4 N8_4 N9_4 C10_4 73.6(15) . . . . ?
Fe2 N8_4 N9_4 C10_4 -93.5(13) . . . . ?
C22_4 N9_4 C10_4 O25_4 178.8(14) . . . . ?
N8_4 N9_4 C10_4 O25_4 0(2) . . . . ?
C22_4 N9_4 C10_4 C11_4 1(2) . . . . ?
N8_4 N9_4 C10_4 C11_4 -177.0(12) . . . . ?
O25_4 C10_4 C11_4 C12_4 0(2) . . . . ?
N9_4 C10_4 C11_4 C12_4 177.3(12) . . . . ?
O25_4 C10_4 C11_4 C23_4 -178.3(15) . . . . ?
N9_4 C10_4 C11_4 C23_4 -1(2) . . . . ?
C23_4 C11_4 C12_4 C13_4 0(2) . . . . ?
C10_4 C11_4 C12_4 C13_4 -178.6(13) . . . . ?
C11_4 C12_4 C13_4 C14_4 0(2) . . . . ?
C12_4 C13_4 C14_4 C24_4 -3(2) . . . . ?
C12_4 C13_4 C14_4 C15_4 180.0(12) . . . . ?
C13_4 C14_4 C15_4 O26_4 -4(2) . . . . ?
C24_4 C14_4 C15_4 O26_4 178.9(12) . . . . ?
C13_4 C14_4 C15_4 N16_4 176.3(12) . . . . ?
C24_4 C14_4 C15_4 N16_4 -0.5(18) . . . . ?
O26_4 C15_4 N16_4 C17_4 -177.8(12) . . . . ?
C14_4 C15_4 N16_4 C17_4 1.6(19) . . . . ?
O26_4 C15_4 N16_4 N29_4 -2.9(18) . . . . ?
C14_4 C15_4 N16_4 N29_4 176.5(10) . . . . ?
C15_4 N16_4 C17_4 O27_4 177.3(13) . . . . ?
N29_4 N16_4 C17_4 O27_4 2.3(19) . . . . ?
C15_4 N16_4 C17_4 C18_4 -1.8(19) . . . . ?
N29_4 N16_4 C17_4 C18_4 -176.8(11) . . . . ?
O27_4 C17_4 C18_4 C19_4 0(2) . . . . ?
N16_4 C17_4 C18_4 C19_4 178.9(12) . . . . ?
O27_4 C17_4 C18_4 C24_4 -178.1(14) . . . . ?
N16_4 C17_4 C18_4 C24_4 0.9(19) . . . . ?
C24_4 C18_4 C19_4 C20_4 2(2) . . . . ?
C17_4 C18_4 C19_4 C20_4 -176.4(13) . . . . ?
C18_4 C19_4 C20_4 C21_4 -2(2) . . . . ?
C19_4 C20_4 C21_4 C23_4 2(2) . . . . ?
C19_4 C20_4 C21_4 C22_4 178.2(13) . . . . ?
C10_4 N9_4 C22_4 O28_4 -179.9(14) . . . . ?
N8_4 N9_4 C22_4 O28_4 -2(2) . . . . ?
C10_4 N9_4 C22_4 C21_4 2(2) . . . . ?
N8_4 N9_4 C22_4 C21_4 -179.4(12) . . . . ?
C20_4 C21_4 C22_4 O28_4 0(2) . . . . ?
C23_4 C21_4 C22_4 O28_4 176.0(15) . . . . ?
C20_4 C21_4 C22_4 N9_4 177.9(13) . . . . ?
C23_4 C21_4 C22_4 N9_4 -6(2) . . . . ?
C12_4 C11_4 C23_4 C24_4 3(2) . . . . ?
C10_4 C11_4 C23_4 C24_4 -178.4(13) . . . . ?
C12_4 C11_4 C23_4 C21_4 178.8(13) . . . . ?
C10_4 C11_4 C23_4 C21_4 -3(2) . . . . ?
C20_4 C21_4 C23_4 C24_4 -2(2) . . . . ?
C22_4 C21_4 C23_4 C24_4 -177.8(13) . . . . ?
C20_4 C21_4 C23_4 C11_4 -177.7(14) . . . . ?
C22_4 C21_4 C23_4 C11_4 6(2) . . . . ?
C11_4 C23_4 C24_4 C18_4 177.0(13) . . . . ?
C21_4 C23_4 C24_4 C18_4 1(2) . . . . ?
C11_4 C23_4 C24_4 C14_4 -6(2) . . . . ?
C21_4 C23_4 C24_4 C14_4 178.3(12) . . . . ?
C19_4 C18_4 C24_4 C23_4 -1(2) . . . . ?
C17_4 C18_4 C24_4 C23_4 176.8(13) . . . . ?
C19_4 C18_4 C24_4 C14_4 -178.0(13) . . . . ?
C17_4 C18_4 C24_4 C14_4 0(2) . . . . ?
C13_4 C14_4 C24_4 C23_4 6(2) . . . . ?
C15_4 C14_4 C24_4 C23_4 -177.1(12) . . . . ?
C13_4 C14_4 C24_4 C18_4 -177.0(13) . . . . ?
C15_4 C14_4 C24_4 C18_4 0(2) . . . . ?
C17_4 N16_4 N29_4 C30_4 -117.9(12) . . . . ?
C15_4 N16_4 N29_4 C30_4 66.5(14) . . . . ?
C17_4 N16_4 N29_4 Fe3 75.2(13) . . . . ?
C15_4 N16_4 N29_4 Fe3 -100.4(12) . . . . ?
N16_4 N29_4 C30_4 C31_4 179.7(10) . . . . ?
Fe3 N29_4 C30_4 C31_4 -11.3(15) . . . . ?
N29_4 C30_4 C31_4 N36_4 4.2(17) . . . . ?
N29_4 C30_4 C31_4 C32_4 -179.3(11) . . . . ?
N36_4 C31_4 C32_4 C33_4 -6(2) . . . . ?
C30_4 C31_4 C32_4 C33_4 178.1(12) . . . . ?
C31_4 C32_4 C33_4 C34_4 0(2) . . . . ?
C32_4 C33_4 C34_4 C35_4 4(2) . . . . ?
C33_4 C34_4 C35_4 N36_4 -3(2) . . . . ?
C33_4 C34_4 C35_4 O1B_18 -140.1(19) . . . . ?
C34_4 C35_4 N36_4 C31_4 -2.2(18) . . . . ?
O1B_18 C35_4 N36_4 C31_4 120(2) . . . . ?
C34_4 C35_4 N36_4 Fe3 175.7(9) . . . . ?
O1B_18 C35_4 N36_4 Fe3 -62(2) . . . . ?
C32_4 C31_4 N36_4 C35_4 6.8(18) . . . . ?
C30_4 C31_4 N36_4 C35_4 -176.8(11) . . . . ?
C32_4 C31_4 N36_4 Fe3 -171.5(10) . . . . ?
C30_4 C31_4 N36_4 Fe3 5.0(14) . . . . ?
C6_5 N1_5 C2_5 C3_5 1.7(19) . . . . ?
Fe2 N1_5 C2_5 C3_5 -177.5(10) . . . . ?
N1_5 C2_5 C3_5 C4_5 -1(2) . . . . ?
C2_5 C3_5 C4_5 C5_5 0(3) . . . . ?
C3_5 C4_5 C5_5 C6_5 1(3) . . . . ?
C4_5 C5_5 C6_5 N1_5 0(3) . . . . ?
C4_5 C5_5 C6_5 C7_5 175.6(17) . . . . ?
C2_5 N1_5 C6_5 C5_5 -2(2) . . . . ?
Fe2 N1_5 C6_5 C5_5 177.8(13) . . . . ?
C2_5 N1_5 C6_5 C7_5 -177.3(12) . . . . ?
Fe2 N1_5 C6_5 C7_5 2.0(17) . . . . ?
C5_5 C6_5 C7_5 N8_5 -172.6(16) . . . . ?
N1_5 C6_5 C7_5 N8_5 3(2) . . . . ?
C6_5 C7_5 N8_5 N9_5 168.4(12) . . . . ?
C6_5 C7_5 N8_5 Fe2 -6.7(17) . . . . ?
C7_5 N8_5 N9_5 C22_5 -59.0(15) . . . . ?
Fe2 N8_5 N9_5 C22_5 115.0(11) . . . . ?
C7_5 N8_5 N9_5 C10_5 110.2(13) . . . . ?
Fe2 N8_5 N9_5 C10_5 -75.8(14) . . . . ?
C22_5 N9_5 C10_5 O25_5 166.3(13) . . . . ?
N8_5 N9_5 C10_5 O25_5 -1.3(18) . . . . ?
C22_5 N9_5 C10_5 C11_5 -12.7(18) . . . . ?
N8_5 N9_5 C10_5 C11_5 179.6(10) . . . . ?
O25_5 C10_5 C11_5 C12_5 4(2) . . . . ?
N9_5 C10_5 C11_5 C12_5 -177.4(11) . . . . ?
O25_5 C10_5 C11_5 C23_5 -174.8(13) . . . . ?
N9_5 C10_5 C11_5 C23_5 4.2(17) . . . . ?
C23_5 C11_5 C12_5 C13_5 -1.1(18) . . . . ?
C10_5 C11_5 C12_5 C13_5 -179.6(11) . . . . ?
C11_5 C12_5 C13_5 C14_5 1.3(19) . . . . ?
C12_5 C13_5 C14_5 C24_5 -1.8(19) . . . . ?
C12_5 C13_5 C14_5 C15_5 174.3(11) . . . . ?
C13_5 C14_5 C15_5 O26_5 1(2) . . . . ?
C24_5 C14_5 C15_5 O26_5 177.6(12) . . . . ?
C13_5 C14_5 C15_5 N16_5 -177.2(11) . . . . ?
C24_5 C14_5 C15_5 N16_5 -1.0(17) . . . . ?
O26_5 C15_5 N16_5 N29_5 2.2(18) . . . . ?
C14_5 C15_5 N16_5 N29_5 -179.2(10) . . . . ?
O26_5 C15_5 N16_5 C17_5 173.3(11) . . . . ?
C14_5 C15_5 N16_5 C17_5 -8.1(17) . . . . ?
C15_5 N16_5 C17_5 O27_5 -168.7(11) . . . . ?
N29_5 N16_5 C17_5 O27_5 2.4(16) . . . . ?
C15_5 N16_5 C17_5 C18_5 14.0(17) . . . . ?
N29_5 N16_5 C17_5 C18_5 -174.9(10) . . . . ?
O27_5 C17_5 C18_5 C19_5 -8.6(19) . . . . ?
N16_5 C17_5 C18_5 C19_5 168.4(11) . . . . ?
O27_5 C17_5 C18_5 C24_5 172.4(12) . . . . ?
N16_5 C17_5 C18_5 C24_5 -10.6(17) . . . . ?
C24_5 C18_5 C19_5 C20_5 1(2) . . . . ?
C17_5 C18_5 C19_5 C20_5 -178.0(12) . . . . ?
C18_5 C19_5 C20_5 C21_5 -4(2) . . . . ?
C19_5 C20_5 C21_5 C23_5 5(2) . . . . ?
C19_5 C20_5 C21_5 C22_5 179.3(13) . . . . ?
N8_5 N9_5 C22_5 O28_5 0(2) . . . . ?
C10_5 N9_5 C22_5 O28_5 -167.7(13) . . . . ?
N8_5 N9_5 C22_5 C21_5 -176.7(11) . . . . ?
C10_5 N9_5 C22_5 C21_5 15.2(19) . . . . ?
C20_5 C21_5 C22_5 O28_5 -1(2) . . . . ?
C23_5 C21_5 C22_5 O28_5 173.4(13) . . . . ?
C20_5 C21_5 C22_5 N9_5 176.4(12) . . . . ?
C23_5 C21_5 C22_5 N9_5 -9.5(19) . . . . ?
C12_5 C11_5 C23_5 C24_5 1.5(19) . . . . ?
C10_5 C11_5 C23_5 C24_5 179.9(11) . . . . ?
C12_5 C11_5 C23_5 C21_5 -178.5(11) . . . . ?
C10_5 C11_5 C23_5 C21_5 0.0(19) . . . . ?
C20_5 C21_5 C23_5 C11_5 176.8(12) . . . . ?
C22_5 C21_5 C23_5 C11_5 2.7(19) . . . . ?
C20_5 C21_5 C23_5 C24_5 -3.2(19) . . . . ?
C22_5 C21_5 C23_5 C24_5 -177.2(12) . . . . ?
C19_5 C18_5 C24_5 C14_5 -176.8(12) . . . . ?
C17_5 C18_5 C24_5 C14_5 2.2(19) . . . . ?
C19_5 C18_5 C24_5 C23_5 1(2) . . . . ?
C17_5 C18_5 C24_5 C23_5 180.0(11) . . . . ?
C13_5 C14_5 C24_5 C18_5 179.9(12) . . . . ?
C15_5 C14_5 C24_5 C18_5 3.8(19) . . . . ?
C13_5 C14_5 C24_5 C23_5 2.1(18) . . . . ?
C15_5 C14_5 C24_5 C23_5 -174.0(11) . . . . ?
C11_5 C23_5 C24_5 C18_5 -179.8(11) . . . . ?
C21_5 C23_5 C24_5 C18_5 0.1(18) . . . . ?
C11_5 C23_5 C24_5 C14_5 -1.9(19) . . . . ?
C21_5 C23_5 C24_5 C14_5 178.0(11) . . . . ?
C15_5 N16_5 N29_5 C30_5 -112.2(12) . . . . ?
C17_5 N16_5 N29_5 C30_5 76.2(13) . . . . ?
C15_5 N16_5 N29_5 Fe4 67.9(14) . . . . ?
C17_5 N16_5 N29_5 Fe4 -103.7(11) . . . . ?
N16_5 N29_5 C30_5 C31_5 -179.1(10) . . . . ?
Fe4 N29_5 C30_5 C31_5 0.9(14) . . . . ?
N29_5 C30_5 C31_5 N36_5 -1.5(17) . . . . ?
N29_5 C30_5 C31_5 C32_5 179.5(12) . . . . ?
N36_5 C31_5 C32_5 C33_5 1(2) . . . . ?
C30_5 C31_5 C32_5 C33_5 179.4(13) . . . . ?
C31_5 C32_5 C33_5 C34_5 -1(2) . . . . ?
C32_5 C33_5 C34_5 C35_5 1(2) . . . . ?
C33_5 C34_5 C35_5 N36_5 0(2) . . . . ?
C34_5 C35_5 N36_5 C31_5 -0.9(19) . . . . ?
C34_5 C35_5 N36_5 Fe4 179.2(10) . . . . ?
C32_5 C31_5 N36_5 C35_5 0.4(18) . . . . ?
C30_5 C31_5 N36_5 C35_5 -178.6(11) . . . . ?
C32_5 C31_5 N36_5 Fe4 -179.6(10) . . . . ?
C30_5 C31_5 N36_5 Fe4 1.3(13) . . . . ?
C6_6 N1_6 C2_6 C3_6 0(2) . . . . ?
Fe3 N1_6 C2_6 C3_6 -178.1(11) . . . . ?
N1_6 C2_6 C3_6 C4_6 0(2) . . . . ?
C2_6 C3_6 C4_6 C5_6 -1(2) . . . . ?
C3_6 C4_6 C5_6 C6_6 1(2) . . . . ?
C4_6 C5_6 C6_6 N1_6 -0.4(19) . . . . ?
C4_6 C5_6 C6_6 C7_6 179.9(13) . . . . ?
C2_6 N1_6 C6_6 C5_6 0.3(18) . . . . ?
Fe3 N1_6 C6_6 C5_6 178.4(9) . . . . ?
C2_6 N1_6 C6_6 C7_6 -179.9(11) . . . . ?
Fe3 N1_6 C6_6 C7_6 -1.9(13) . . . . ?
C5_6 C6_6 C7_6 N8_6 -177.4(12) . . . . ?
N1_6 C6_6 C7_6 N8_6 2.9(17) . . . . ?
C6_6 C7_6 N8_6 N9_6 176.3(10) . . . . ?
C6_6 C7_6 N8_6 Fe3 -2.4(14) . . . . ?
C7_6 N8_6 N9_6 C10_6 113.6(12) . . . . ?
Fe3 N8_6 N9_6 C10_6 -68.1(13) . . . . ?
C7_6 N8_6 N9_6 C22_6 -72.2(13) . . . . ?
Fe3 N8_6 N9_6 C22_6 106.1(11) . . . . ?
C22_6 N9_6 C10_6 O25_6 179.0(12) . . . . ?
N8_6 N9_6 C10_6 O25_6 -7.6(17) . . . . ?
C22_6 N9_6 C10_6 C11_6 3.4(17) . . . . ?
N8_6 N9_6 C10_6 C11_6 176.8(9) . . . . ?
O25_6 C10_6 C11_6 C12_6 1.3(19) . . . . ?
N9_6 C10_6 C11_6 C12_6 176.8(11) . . . . ?
O25_6 C10_6 C11_6 C23_6 -175.1(12) . . . . ?
N9_6 C10_6 C11_6 C23_6 0.4(16) . . . . ?
C23_6 C11_6 C12_6 C13_6 -1.5(19) . . . . ?
C10_6 C11_6 C12_6 C13_6 -178.0(11) . . . . ?
C11_6 C12_6 C13_6 C14_6 2.1(19) . . . . ?
C12_6 C13_6 C14_6 C24_6 -1.8(18) . . . . ?
C12_6 C13_6 C14_6 C15_6 176.4(11) . . . . ?
C13_6 C14_6 C15_6 O26_6 -6(2) . . . . ?
C24_6 C14_6 C15_6 O26_6 171.9(13) . . . . ?
C13_6 C14_6 C15_6 N16_6 179.1(10) . . . . ?
C24_6 C14_6 C15_6 N16_6 -2.8(17) . . . . ?
O26_6 C15_6 N16_6 C17_6 -164.6(12) . . . . ?
C14_6 C15_6 N16_6 C17_6 10.7(17) . . . . ?
O26_6 C15_6 N16_6 N29_6 -1.1(17) . . . . ?
C14_6 C15_6 N16_6 N29_6 174.2(10) . . . . ?
N29_6 N16_6 C17_6 O27_6 3.9(16) . . . . ?
C15_6 N16_6 C17_6 O27_6 167.9(11) . . . . ?
N29_6 N16_6 C17_6 C18_6 -177.9(10) . . . . ?
C15_6 N16_6 C17_6 C18_6 -13.9(17) . . . . ?
O27_6 C17_6 C18_6 C19_6 2.2(18) . . . . ?
N16_6 C17_6 C18_6 C19_6 -176.0(11) . . . . ?
O27_6 C17_6 C18_6 C24_6 -172.7(11) . . . . ?
N16_6 C17_6 C18_6 C24_6 9.2(16) . . . . ?
C24_6 C18_6 C19_6 C20_6 -0.8(18) . . . . ?
C17_6 C18_6 C19_6 C20_6 -175.6(11) . . . . ?
C18_6 C19_6 C20_6 C21_6 1.5(18) . . . . ?
C19_6 C20_6 C21_6 C23_6 -0.4(18) . . . . ?
C19_6 C20_6 C21_6 C22_6 177.4(11) . . . . ?
C10_6 N9_6 C22_6 O28_6 175.5(12) . . . . ?
N8_6 N9_6 C22_6 O28_6 2.2(17) . . . . ?
C10_6 N9_6 C22_6 C21_6 -5.3(17) . . . . ?
N8_6 N9_6 C22_6 C21_6 -178.6(10) . . . . ?
C23_6 C21_6 C22_6 O28_6 -177.4(13) . . . . ?
C20_6 C21_6 C22_6 O28_6 5(2) . . . . ?
C23_6 C21_6 C22_6 N9_6 3.5(17) . . . . ?
C20_6 C21_6 C22_6 N9_6 -174.2(11) . . . . ?
C20_6 C21_6 C23_6 C11_6 177.4(11) . . . . ?
C22_6 C21_6 C23_6 C11_6 -0.3(18) . . . . ?
C20_6 C21_6 C23_6 C24_6 -1.4(18) . . . . ?
C22_6 C21_6 C23_6 C24_6 -179.0(11) . . . . ?
C12_6 C11_6 C23_6 C21_6 -178.2(11) . . . . ?
C10_6 C11_6 C23_6 C21_6 -1.7(18) . . . . ?
C12_6 C11_6 C23_6 C24_6 0.6(17) . . . . ?
C10_6 C11_6 C23_6 C24_6 177.0(10) . . . . ?
C13_6 C14_6 C24_6 C23_6 1.0(18) . . . . ?
C15_6 C14_6 C24_6 C23_6 -177.0(11) . . . . ?
C13_6 C14_6 C24_6 C18_6 177.3(11) . . . . ?
C15_6 C14_6 C24_6 C18_6 -0.7(18) . . . . ?
C21_6 C23_6 C24_6 C14_6 178.4(11) . . . . ?
C11_6 C23_6 C24_6 C14_6 -0.4(17) . . . . ?
C21_6 C23_6 C24_6 C18_6 1.9(17) . . . . ?
C11_6 C23_6 C24_6 C18_6 -176.8(10) . . . . ?
C19_6 C18_6 C24_6 C14_6 -177.3(12) . . . . ?
C17_6 C18_6 C24_6 C14_6 -2.5(17) . . . . ?
C19_6 C18_6 C24_6 C23_6 -0.8(17) . . . . ?
C17_6 C18_6 C24_6 C23_6 174.0(10) . . . . ?
C17_6 N16_6 N29_6 C30_6 68.7(13) . . . . ?
C15_6 N16_6 N29_6 C30_6 -96.7(13) . . . . ?
C17_6 N16_6 N29_6 Fe4 -113.0(11) . . . . ?
C15_6 N16_6 N29_6 Fe4 81.6(12) . . . . ?
N16_6 N29_6 C30_6 C31_6 -174.7(10) . . . . ?
Fe4 N29_6 C30_6 C31_6 6.7(15) . . . . ?
N29_6 C30_6 C31_6 N36_6 3.3(18) . . . . ?
N29_6 C30_6 C31_6 C32_6 -177.7(13) . . . . ?
N36_6 C31_6 C32_6 C33_6 -3(2) . . . . ?
C30_6 C31_6 C32_6 C33_6 177.9(13) . . . . ?
C31_6 C32_6 C33_6 C34_6 6(2) . . . . ?
C32_6 C33_6 C34_6 C35_6 -5(2) . . . . ?
C33_6 C34_6 C35_6 N36_6 1(2) . . . . ?
C32_6 C31_6 N36_6 C35_6 -1(2) . . . . ?
C30_6 C31_6 N36_6 C35_6 178.0(11) . . . . ?
C32_6 C31_6 N36_6 Fe4 169.5(11) . . . . ?
C30_6 C31_6 N36_6 Fe4 -11.5(15) . . . . ?
C34_6 C35_6 N36_6 C31_6 1.8(19) . . . . ?
C34_6 C35_6 N36_6 Fe4 -167.3(9) . . . . ?
O3B_18 Cl1B_18 O1B_18 C35_4 -117(8) . . . . ?
O2B_18 Cl1B_18 O1B_18 C35_4 126(8) . . . . ?
O4B_18 Cl1B_18 O1B_18 C35_4 9(8) . . . . ?
